data_4074181
loop_
_publ_author_name
'Matsumoto, Tsuyoshi'
'Nakaya, Yukiko'
'Tatsumi, Kazuyuki'

_publ_section_title
;
 Synthesis of Oxo- and Sulfido-Bridged Germanium&#x2212;Ruthenium
 Complexes and Reactions on the Chalcogenido Bridges
;
_journal_issue 20
_journal_name_full Organometallics
_journal_page_first 4835
_journal_paper_doi 10.1021/om060449m
_journal_volume 25
_journal_year 2006
_chemical_formula_moiety '2(C52 H54 Cl Ge O P Ru S), C0.65 Cl1.95, C0.35 Cl1.05'
_chemical_formula_sum 'C105 H108 Cl5 Ge2 O2 P2 Ru2 S2'
_chemical_formula_weight 2052.66
_space_group_IT_number 2
_symmetry_cell_setting triclinic
_symmetry_Int_Tables_number 2
_symmetry_space_group_name_Hall '-P 1'
_symmetry_space_group_name_H-M 'P -1'
_cell_angle_alpha 104.69(3)
_cell_angle_beta 90.14(3)
_cell_angle_gamma 91.929(16)
_cell_formula_units_Z 2
_cell_length_a 15.088(9)
_cell_length_b 17.308(12)
_cell_length_c 19.953(19)
_cell_measurement_reflns_used 235
_cell_measurement_temperature 203.1
_cell_measurement_theta_max 27.5
_cell_measurement_theta_min 3.0
_cell_volume 5037(7)
_computing_cell_refinement CrystalClear
_computing_data_collection CrystalClear
_computing_data_reduction CrystalStructure
_computing_publication_material 'CrystalStructure 3.7.0'
_computing_structure_refinement CRYSTALS
_computing_structure_solution 'DIRDIF99 (PATTY)'
_diffrn_detector_area_resol_mean 12.20
_diffrn_measured_fraction_theta_full 0.991
_diffrn_measured_fraction_theta_max 0.991
_diffrn_measurement_device_type 'Rigaku Quantum'
_diffrn_measurement_method \w
_diffrn_radiation_type 'Mo K\a'
_diffrn_radiation_wavelength 0.71070
_diffrn_reflns_av_R_equivalents 0.035
_diffrn_reflns_limit_h_max 19
_diffrn_reflns_limit_h_min -19
_diffrn_reflns_limit_k_max 21
_diffrn_reflns_limit_k_min -22
_diffrn_reflns_limit_l_max 25
_diffrn_reflns_limit_l_min -25
_diffrn_reflns_number 72080
_diffrn_reflns_theta_full 27.48
_diffrn_reflns_theta_max 27.48
_exptl_absorpt_coefficient_mu 1.137
_exptl_absorpt_correction_T_max 0.893
_exptl_absorpt_correction_T_min 0.816
_exptl_absorpt_correction_type multi-scan
_exptl_absorpt_process_details 'Jacobson, R. (1998) Private communication'
_exptl_crystal_colour red
_exptl_crystal_density_diffrn 1.353
_exptl_crystal_density_method 'not measured'
_exptl_crystal_description block
_exptl_crystal_F_000 2106.00
_exptl_crystal_size_max 0.20
_exptl_crystal_size_mid 0.15
_exptl_crystal_size_min 0.10
_refine_diff_density_max 1.53
_refine_diff_density_min -1.38
_refine_ls_extinction_method none
_refine_ls_goodness_of_fit_ref 1.123
_refine_ls_hydrogen_treatment refall
_refine_ls_number_parameters 1207
_refine_ls_number_reflns 22918
_refine_ls_R_factor_gt 0.0633
_refine_ls_shift/su_max 0.0008
_refine_ls_structure_factor_coef Fsqd
_refine_ls_weighting_details 'w = 1/[0.0008Fo^2^ + 2.0000\s(Fo^2^) + 0.5000]/(4Fo^2^)'
_refine_ls_weighting_scheme calc
_refine_ls_wR_factor_ref 0.1591
_reflns_number_gt 17684
_reflns_number_total 22918
_reflns_threshold_expression F^2^>2.0\s(F^2^)
_cod_data_source_file om060449msi20060523_080229.cif
_cod_data_source_block '_complex17'
_cod_original_formula_sum 'C105 H108 Cl5 Ge2 O2 P2 Ru2 S2 '
_cod_database_code 4074181

loop_
_symmetry_equiv_pos_site_id
_symmetry_equiv_pos_as_xyz
1 +X,+Y,+Z
2 -X,-Y,-Z

loop_
_atom_site_label
_atom_site_type_symbol
_atom_site_fract_x
_atom_site_fract_y
_atom_site_fract_z
_atom_site_U_iso_or_equiv
_atom_site_adp_type
_atom_site_occupancy
_atom_site_symmetry_multiplicity
_atom_site_calc_flag
_atom_site_refinement_flags
Ru(1) Ru 0.03439(2) 0.50959(2) 0.73993(2) 0.02058(8) Uani 1.00 1 d .
Ru(2) Ru 0.04773(2) -0.00791(2) 0.25553(2) 0.01931(8) Uani 1.00 1 d .
Ge(1) Ge 0.22864(3) 0.41078(3) 0.77564(3) 0.02526(12) Uani 1.00 1 d .
Ge(2) Ge 0.23659(3) 0.09321(3) 0.20292(3) 0.02197(11) Uani 1.00 1 d .
Cl(1) Cl 0.09390(9) 0.46640(6) 0.62378(6) 0.0330(3) Uani 1.00 1 d .
Cl(2) Cl 0.13842(8) 0.02319(6) 0.35928(6) 0.0301(2) Uani 1.00 1 d .
Cl(3) Cl 0.4089(3) 0.1153(2) 0.4600(2) 0.1047(12) Uiso 0.65 1 d P
Cl(4) Cl 0.5522(5) 0.0447(5) 0.3619(4) 0.0797(19) Uiso 0.30 1 d P
Cl(5) Cl 0.4036(7) -0.0483(5) 0.3852(5) 0.084(2) Uiso 0.30 1 d P
Cl(6) Cl 0.5487(3) 0.0925(3) 0.3703(2) 0.0641(13) Uiso 0.35 1 d P
Cl(7) Cl 0.4439(7) -0.0398(6) 0.3883(5) 0.113(3) Uiso 0.35 1 d P
Cl(8) Cl 0.6518(7) 0.2724(6) 0.4888(6) 0.140(3) Uiso 0.35 1 d P
Cl(9) Cl 0.5575(10) 0.3837(9) 0.4183(8) 0.101(4) Uiso 0.20 1 d P
Cl(10) Cl 0.4872(10) 0.3356(9) 0.5308(9) 0.101(4) Uiso 0.20 1 d P
Cl(11) Cl 0.5961(14) 0.3491(12) 0.4032(10) 0.101(5) Uiso 0.15 1 d P
Cl(12) Cl 0.4909(11) 0.3520(10) 0.5020(10) 0.082(4) Uiso 0.15 1 d P
S(1) S 0.08522(8) 0.39246(6) 0.76975(6) 0.0249(2) Uani 1.00 1 d .
S(2) S 0.09764(6) 0.11326(6) 0.22831(6) 0.0221(2) Uani 1.00 1 d .
P(1) P -0.09496(8) 0.43014(6) 0.70473(6) 0.0238(2) Uani 1.00 1 d .
P(2) P -0.06202(8) 0.07372(6) 0.31698(6) 0.0228(2) Uani 1.00 1 d .
O(1) O 0.2673(2) 0.4226(2) 0.6944(2) 0.0371(11) Uani 1.00 1 d .
O(2) O 0.2924(2) 0.0734(2) 0.27553(19) 0.0300(9) Uani 1.00 1 d .
C(1) C 0.2674(3) 0.5114(2) 0.8424(2) 0.0250(11) Uani 1.00 1 d .
C(2) C 0.2110(3) 0.5772(2) 0.8590(2) 0.0277(12) Uani 1.00 1 d .
C(3) C 0.2340(3) 0.6448(2) 0.9120(2) 0.0328(13) Uani 1.00 1 d .
C(4) C 0.3133(3) 0.6499(2) 0.9479(2) 0.0393(14) Uani 1.00 1 d .
C(5) C 0.3722(3) 0.5887(2) 0.9300(3) 0.0375(14) Uani 1.00 1 d .
C(6) C 0.3502(3) 0.5198(2) 0.8774(2) 0.0328(13) Uani 1.00 1 d .
C(7) C 0.1273(2) 0.5860(2) 0.8211(2) 0.0230(10) Uani 1.00 1 d .
C(8) C 0.1313(3) 0.6149(2) 0.7606(2) 0.0291(12) Uani 1.00 1 d .
C(9) C 0.0519(3) 0.6342(2) 0.7308(2) 0.0301(12) Uani 1.00 1 d .
C(10) C -0.0320(3) 0.6292(2) 0.7611(2) 0.0281(11) Uani 1.00 1 d .
C(11) C -0.0353(3) 0.5966(2) 0.8194(2) 0.0278(11) Uani 1.00 1 d .
C(12) C 0.0416(3) 0.5739(2) 0.8497(2) 0.0273(11) Uani 1.00 1 d .
C(13) C 0.2181(3) 0.6254(3) 0.7257(3) 0.0389(15) Uani 1.00 1 d .
C(14) C -0.1131(3) 0.6581(2) 0.7328(2) 0.0358(14) Uani 1.00 1 d .
C(15) C 0.0317(4) 0.5421(3) 0.9125(2) 0.0380(14) Uani 1.00 1 d .
C(16) C 0.4197(3) 0.4580(2) 0.8593(3) 0.0397(14) Uani 1.00 1 d .
C(17) C 0.4392(3) 0.4109(3) 0.9052(3) 0.0442(16) Uani 1.00 1 d .
C(18) C 0.5016(4) 0.3525(3) 0.8861(4) 0.059(2) Uani 1.00 1 d .
C(19) C 0.5452(4) 0.3409(4) 0.8245(5) 0.067(2) Uani 1.00 1 d .
C(20) C 0.5299(4) 0.3913(4) 0.7817(5) 0.069(2) Uani 1.00 1 d .
C(21) C 0.4678(3) 0.4512(3) 0.7982(3) 0.0500(17) Uani 1.00 1 d .
C(22) C 0.3952(4) 0.4221(3) 0.9739(3) 0.0522(19) Uani 1.00 1 d .
C(23) C 0.6124(5) 0.2744(5) 0.8029(6) 0.103(3) Uani 1.00 1 d .
C(24) C 0.4549(5) 0.5074(4) 0.7522(4) 0.066(2) Uani 1.00 1 d .
C(25) C 0.2748(3) 0.3151(2) 0.7988(2) 0.0319(12) Uani 1.00 1 d .
C(26) C 0.2496(3) 0.2988(2) 0.8612(2) 0.0349(13) Uani 1.00 1 d .
C(27) C 0.2806(4) 0.2313(3) 0.8796(3) 0.0502(18) Uani 1.00 1 d .
C(28) C 0.3377(4) 0.1809(3) 0.8358(4) 0.058(2) Uani 1.00 1 d .
C(29) C 0.3608(4) 0.1957(3) 0.7740(4) 0.0524(18) Uani 1.00 1 d .
C(30) C 0.3316(3) 0.2615(2) 0.7538(3) 0.0383(14) Uani 1.00 1 d .
C(31) C 0.1851(4) 0.3477(3) 0.9124(2) 0.0402(15) Uani 1.00 1 d .
C(32) C 0.0937(4) 0.3043(3) 0.9127(3) 0.0479(17) Uani 1.00 1 d .
C(33) C 0.3578(4) 0.2694(3) 0.6837(3) 0.0512(18) Uani 1.00 1 d .
C(34) C 0.2879(6) 0.2316(4) 0.6290(4) 0.084(2) Uani 1.00 1 d .
C(35) C -0.0925(3) 0.3258(2) 0.6532(2) 0.0299(12) Uani 1.00 1 d .
C(36) C -0.0162(4) 0.2927(2) 0.6216(2) 0.0356(13) Uani 1.00 1 d .
C(37) C -0.0202(5) 0.2153(3) 0.5781(3) 0.0477(17) Uani 1.00 1 d .
C(38) C -0.0981(5) 0.1714(3) 0.5668(3) 0.0479(17) Uani 1.00 1 d .
C(39) C -0.1742(5) 0.2041(3) 0.5990(3) 0.0558(19) Uani 1.00 1 d .
C(40) C -0.1717(4) 0.2800(3) 0.6413(3) 0.0456(16) Uani 1.00 1 d .
C(41) C -0.1734(3) 0.4680(2) 0.6504(2) 0.0299(12) Uani 1.00 1 d .
C(42) C -0.1366(3) 0.4949(2) 0.5961(2) 0.0351(13) Uani 1.00 1 d .
C(43) C -0.1899(4) 0.5167(3) 0.5484(3) 0.0456(17) Uani 1.00 1 d .
C(44) C -0.2799(5) 0.5137(4) 0.5548(3) 0.058(2) Uani 1.00 1 d .
C(45) C -0.3182(4) 0.4878(4) 0.6096(4) 0.061(2) Uani 1.00 1 d .
C(46) C -0.2646(3) 0.4649(3) 0.6574(3) 0.0472(17) Uani 1.00 1 d .
C(47) C -0.1536(3) 0.4197(2) 0.7827(2) 0.0273(11) Uani 1.00 1 d .
C(48) C -0.2123(3) 0.4779(3) 0.8170(3) 0.0398(15) Uani 1.00 1 d .
C(49) C -0.2444(5) 0.4759(4) 0.8811(3) 0.063(2) Uani 1.00 1 d .
C(50) C -0.2178(5) 0.4168(5) 0.9124(3) 0.068(2) Uani 1.00 1 d .
C(51) C -0.1607(4) 0.3584(4) 0.8779(3) 0.054(2) Uani 1.00 1 d .
C(52) C -0.1295(3) 0.3609(3) 0.8133(3) 0.0372(14) Uani 1.00 1 d .
C(53) C 0.2547(3) -0.0049(2) 0.1281(2) 0.0247(11) Uani 1.00 1 d .
C(54) C 0.1911(3) -0.0687(2) 0.1150(2) 0.0289(12) Uani 1.00 1 d .
C(55) C 0.2006(4) -0.1357(2) 0.0575(2) 0.0382(14) Uani 1.00 1 d .
C(56) C 0.2736(4) -0.1392(3) 0.0158(2) 0.0448(16) Uani 1.00 1 d .
C(57) C 0.3407(4) -0.0788(2) 0.0311(2) 0.0380(14) Uani 1.00 1 d .
C(58) C 0.3316(3) -0.0126(2) 0.0859(2) 0.0296(12) Uani 1.00 1 d .
C(59) C 0.1143(3) -0.0797(2) 0.1596(2) 0.0257(11) Uani 1.00 1 d .
C(60) C 0.1293(3) -0.1168(2) 0.2142(2) 0.0279(12) Uani 1.00 1 d .
C(61) C 0.0546(3) -0.1376(2) 0.2524(2) 0.0278(12) Uani 1.00 1 d .
C(62) C -0.0328(3) -0.1258(2) 0.2346(2) 0.0259(11) Uani 1.00 1 d .
C(63) C -0.0462(3) -0.0859(2) 0.1817(2) 0.0263(11) Uani 1.00 1 d .
C(64) C 0.0252(3) -0.0624(2) 0.1439(2) 0.0276(11) Uani 1.00 1 d .
C(65) C 0.2217(3) -0.1335(3) 0.2364(3) 0.0392(15) Uani 1.00 1 d .
C(66) C -0.1098(3) -0.1565(2) 0.2693(2) 0.0353(13) Uani 1.00 1 d .
C(67) C 0.0061(4) -0.0228(3) 0.0868(2) 0.0400(15) Uani 1.00 1 d .
C(68) C 0.4061(3) 0.0480(2) 0.1042(2) 0.0333(13) Uani 1.00 1 d .
C(69) C 0.4228(3) 0.1037(3) 0.0655(3) 0.0384(14) Uani 1.00 1 d .
C(70) C 0.4848(3) 0.1663(3) 0.0917(3) 0.0452(17) Uani 1.00 1 d .
C(71) C 0.5310(3) 0.1734(3) 0.1512(3) 0.0477(17) Uani 1.00 1 d .
C(72) C 0.5214(3) 0.1116(4) 0.1847(3) 0.0473(17) Uani 1.00 1 d .
C(73) C 0.4590(3) 0.0481(3) 0.1610(3) 0.0387(15) Uani 1.00 1 d .
C(74) C 0.3770(4) 0.0961(3) -0.0030(3) 0.0516(19) Uani 1.00 1 d .
C(75) C 0.5932(4) 0.2460(4) 0.1829(4) 0.071(2) Uani 1.00 1 d .
C(76) C 0.4566(4) -0.0202(3) 0.1957(3) 0.0480(18) Uani 1.00 1 d .
C(77) C 0.2795(3) 0.1938(2) 0.1820(2) 0.0270(11) Uani 1.00 1 d .
C(78) C 0.2459(3) 0.2129(2) 0.1228(2) 0.0350(13) Uani 1.00 1 d .
C(79) C 0.2774(4) 0.2842(3) 0.1078(3) 0.0484(18) Uani 1.00 1 d .
C(80) C 0.3362(4) 0.3360(3) 0.1502(4) 0.0524(19) Uani 1.00 1 d .
C(81) C 0.3655(3) 0.3199(3) 0.2096(3) 0.0470(17) Uani 1.00 1 d .
C(82) C 0.3386(3) 0.2491(2) 0.2269(2) 0.0345(13) Uani 1.00 1 d .
C(83) C 0.1765(4) 0.1628(3) 0.0745(2) 0.0379(14) Uani 1.00 1 d .
C(84) C 0.0849(4) 0.2007(3) 0.0811(3) 0.0475(17) Uani 1.00 1 d .
C(85) C 0.3712(3) 0.2389(3) 0.2953(3) 0.0447(16) Uani 1.00 1 d .
C(86) C 0.3029(5) 0.2652(4) 0.3525(3) 0.062(2) Uani 1.00 1 d .
C(87) C -0.0386(3) 0.1769(2) 0.3688(2) 0.0295(12) Uani 1.00 1 d .
C(88) C 0.0457(3) 0.2046(3) 0.3924(2) 0.0345(13) Uani 1.00 1 d .
C(89) C 0.0582(4) 0.2814(3) 0.4351(3) 0.0472(17) Uani 1.00 1 d .
C(90) C -0.0129(5) 0.3301(3) 0.4555(3) 0.0484(17) Uani 1.00 1 d .
C(91) C -0.0974(4) 0.3022(3) 0.4327(3) 0.0453(16) Uani 1.00 1 d .
C(92) C -0.1105(3) 0.2261(3) 0.3894(2) 0.0376(14) Uani 1.00 1 d .
C(93) C -0.1246(3) 0.0326(2) 0.3792(2) 0.0282(12) Uani 1.00 1 d .
C(94) C -0.0797(3) -0.0141(2) 0.4156(2) 0.0268(11) Uani 1.00 1 d .
C(95) C -0.1227(3) -0.0420(2) 0.4667(2) 0.0319(12) Uani 1.00 1 d .
C(96) C -0.2097(3) -0.0259(3) 0.4811(2) 0.0380(14) Uani 1.00 1 d .
C(97) C -0.2551(4) 0.0192(4) 0.4457(3) 0.0471(17) Uani 1.00 1 d .
C(98) C -0.2121(3) 0.0496(3) 0.3954(3) 0.0413(15) Uani 1.00 1 d .
C(99) C -0.1433(3) 0.0875(2) 0.2537(2) 0.0321(13) Uani 1.00 1 d .
C(100) C -0.2155(3) 0.0334(3) 0.2333(3) 0.0390(15) Uani 1.00 1 d .
C(101) C -0.2693(4) 0.0385(4) 0.1777(3) 0.0509(18) Uani 1.00 1 d .
C(102) C -0.2511(4) 0.0960(4) 0.1435(3) 0.060(2) Uani 1.00 1 d .
C(103) C -0.1788(4) 0.1501(4) 0.1624(3) 0.053(2) Uani 1.00 1 d .
C(104) C -0.1261(3) 0.1462(3) 0.2184(3) 0.0371(14) Uani 1.00 1 d .
C(105) C 0.4362(8) 0.0542(7) 0.3837(6) 0.067(3) Uiso 0.65 1 d P
C(106) C 0.552(2) 0.311(2) 0.460(2) 0.125(12) Uiso 0.35 1 d P
H(1) H 0.1938 0.6887 0.9238 0.038 Uiso 1.00 1 c R
H(2) H 0.3277 0.6964 0.9857 0.045 Uiso 1.00 1 c R
H(3) H 0.4289 0.5934 0.9538 0.043 Uiso 1.00 1 c R
H(4) H 0.0554 0.6512 0.6880 0.037 Uiso 1.00 1 c R
H(5) H -0.0925 0.5895 0.8396 0.032 Uiso 1.00 1 c R
H(6) H 0.2499 0.5761 0.7168 0.048 Uiso 1.00 1 c R
H(7) H 0.2064 0.6387 0.6822 0.049 Uiso 1.00 1 c R
H(8) H 0.2538 0.6682 0.7556 0.049 Uiso 1.00 1 c R
H(9) H -0.1099 0.6459 0.6827 0.043 Uiso 1.00 1 c R
H(10) H -0.1163 0.7154 0.7514 0.043 Uiso 1.00 1 c R
H(11) H -0.1654 0.6317 0.7460 0.043 Uiso 1.00 1 c R
H(12) H -0.0289 0.5226 0.9151 0.046 Uiso 1.00 1 c R
H(13) H 0.0460 0.5844 0.9537 0.046 Uiso 1.00 1 c R
H(14) H 0.0717 0.4986 0.9095 0.046 Uiso 1.00 1 c R
H(15) H 0.5145 0.3192 0.9171 0.067 Uiso 1.00 1 c R
H(16) H 0.5633 0.3847 0.7393 0.076 Uiso 1.00 1 c R
H(17) H 0.3377 0.4448 0.9720 0.062 Uiso 1.00 1 c R
H(18) H 0.4318 0.4578 1.0093 0.062 Uiso 1.00 1 c R
H(19) H 0.3877 0.3708 0.9849 0.062 Uiso 1.00 1 c R
H(20) H 0.6661 0.2893 0.8307 0.115 Uiso 1.00 1 c R
H(21) H 0.5870 0.2250 0.8100 0.115 Uiso 1.00 1 c R
H(22) H 0.6266 0.2672 0.7543 0.115 Uiso 1.00 1 c R
H(23) H 0.4492 0.5614 0.7807 0.079 Uiso 1.00 1 c R
H(24) H 0.5056 0.5057 0.7221 0.079 Uiso 1.00 1 c R
H(25) H 0.4016 0.4910 0.7242 0.079 Uiso 1.00 1 c R
H(26) H 0.2622 0.2198 0.9227 0.062 Uiso 1.00 1 c R
H(27) H 0.3611 0.1354 0.8491 0.070 Uiso 1.00 1 c R
H(28) H 0.3988 0.1589 0.7432 0.061 Uiso 1.00 1 c R
H(29) H 0.2109 0.3588 0.9586 0.048 Uiso 1.00 1 c R
H(30) H 0.1763 0.3977 0.9001 0.048 Uiso 1.00 1 c R
H(31) H 0.0682 0.3208 0.9584 0.058 Uiso 1.00 1 c R
H(32) H 0.0546 0.3179 0.8791 0.058 Uiso 1.00 1 c R
H(33) H 0.1012 0.2470 0.9006 0.058 Uiso 1.00 1 c R
H(34) H 0.3656 0.3257 0.6851 0.059 Uiso 1.00 1 c R
H(35) H 0.4134 0.2431 0.6713 0.059 Uiso 1.00 1 c R
H(36) H 0.3006 0.1759 0.6094 0.095 Uiso 1.00 1 c R
H(37) H 0.2887 0.2597 0.5926 0.095 Uiso 1.00 1 c R
H(38) H 0.2299 0.2352 0.6501 0.095 Uiso 1.00 1 c R
H(39) H 0.0397 0.3232 0.6294 0.042 Uiso 1.00 1 c R
H(40) H 0.0333 0.1924 0.5557 0.056 Uiso 1.00 1 c R
H(41) H -0.1002 0.1179 0.5365 0.056 Uiso 1.00 1 c R
H(42) H -0.2296 0.1729 0.5917 0.065 Uiso 1.00 1 c R
H(43) H -0.2256 0.3023 0.6633 0.052 Uiso 1.00 1 c R
H(44) H -0.0727 0.4983 0.5919 0.041 Uiso 1.00 1 c R
H(45) H -0.1635 0.5342 0.5102 0.055 Uiso 1.00 1 c R
H(46) H -0.3174 0.5295 0.5214 0.071 Uiso 1.00 1 c R
H(47) H -0.3821 0.4859 0.6141 0.075 Uiso 1.00 1 c R
H(48) H -0.2909 0.4469 0.6953 0.058 Uiso 1.00 1 c R
H(49) H -0.2301 0.5194 0.7955 0.048 Uiso 1.00 1 c R
H(50) H -0.2855 0.5155 0.9044 0.076 Uiso 1.00 1 c R
H(51) H -0.2390 0.4163 0.9581 0.085 Uiso 1.00 1 c R
H(52) H -0.1431 0.3165 0.8990 0.069 Uiso 1.00 1 c R
H(53) H -0.0900 0.3202 0.7892 0.046 Uiso 1.00 1 c R
H(54) H 0.230(4) 0.432(3) 0.676(3) 0.04(2) Uiso 1.00 1 d .
H(55) H 0.1560 -0.1788 0.0477 0.045 Uiso 1.00 1 c R
H(56) H 0.2787 -0.1838 -0.0246 0.052 Uiso 1.00 1 c R
H(57) H 0.3936 -0.0837 0.0030 0.046 Uiso 1.00 1 c R
H(58) H 0.0652 -0.1602 0.2914 0.034 Uiso 1.00 1 c R
H(59) H -0.1062 -0.0743 0.1708 0.030 Uiso 1.00 1 c R
H(60) H 0.2654 -0.1151 0.2078 0.049 Uiso 1.00 1 c R
H(61) H 0.2267 -0.1904 0.2309 0.049 Uiso 1.00 1 c R
H(62) H 0.2319 -0.1054 0.2845 0.049 Uiso 1.00 1 c R
H(63) H -0.0879 -0.1823 0.3036 0.042 Uiso 1.00 1 c R
H(64) H -0.1454 -0.1947 0.2349 0.042 Uiso 1.00 1 c R
H(65) H -0.1459 -0.1122 0.2919 0.041 Uiso 1.00 1 c R
H(66) H 0.0359 0.0294 0.0969 0.048 Uiso 1.00 1 c R
H(67) H 0.0273 -0.0554 0.0432 0.048 Uiso 1.00 1 c R
H(68) H -0.0574 -0.0169 0.0833 0.048 Uiso 1.00 1 c R
H(69) H 0.4951 0.2063 0.0659 0.056 Uiso 1.00 1 c R
H(70) H 0.5583 0.1127 0.2248 0.058 Uiso 1.00 1 c R
H(71) H 0.3162 0.0769 -0.0007 0.063 Uiso 1.00 1 c R
H(72) H 0.3774 0.1480 -0.0134 0.063 Uiso 1.00 1 c R
H(73) H 0.4078 0.0587 -0.0391 0.063 Uiso 1.00 1 c R
H(74) H 0.6010 0.2785 0.1501 0.083 Uiso 1.00 1 c R
H(75) H 0.5676 0.2777 0.2251 0.083 Uiso 1.00 1 c R
H(76) H 0.6503 0.2276 0.1935 0.083 Uiso 1.00 1 c R
H(77) H 0.5167 -0.0327 0.2056 0.060 Uiso 1.00 1 c R
H(78) H 0.4240 -0.0049 0.2386 0.060 Uiso 1.00 1 c R
H(79) H 0.4276 -0.0669 0.1651 0.060 Uiso 1.00 1 c R
H(80) H 0.2566 0.2968 0.0659 0.061 Uiso 1.00 1 c R
H(81) H 0.3571 0.3842 0.1380 0.064 Uiso 1.00 1 c R
H(82) H 0.4054 0.3580 0.2404 0.055 Uiso 1.00 1 c R
H(83) H 0.1964 0.1559 0.0272 0.045 Uiso 1.00 1 c R
H(84) H 0.1704 0.1111 0.0847 0.045 Uiso 1.00 1 c R
H(85) H 0.0540 0.1848 0.0368 0.057 Uiso 1.00 1 c R
H(86) H 0.0926 0.2584 0.0951 0.057 Uiso 1.00 1 c R
H(87) H 0.0506 0.1826 0.1157 0.057 Uiso 1.00 1 c R
H(88) H 0.3830 0.1830 0.2903 0.052 Uiso 1.00 1 c R
H(89) H 0.4255 0.2708 0.3083 0.052 Uiso 1.00 1 c R
H(90) H 0.2437 0.2567 0.3324 0.072 Uiso 1.00 1 c R
H(91) H 0.3131 0.3214 0.3750 0.072 Uiso 1.00 1 c R
H(92) H 0.3087 0.2341 0.3864 0.072 Uiso 1.00 1 c R
H(93) H 0.0957 0.1704 0.3790 0.039 Uiso 1.00 1 c R
H(94) H 0.1176 0.3010 0.4509 0.053 Uiso 1.00 1 c R
H(95) H -0.0038 0.3834 0.4856 0.056 Uiso 1.00 1 c R
H(96) H -0.1476 0.3360 0.4470 0.053 Uiso 1.00 1 c R
H(97) H -0.1699 0.2070 0.3733 0.044 Uiso 1.00 1 c R
H(98) H -0.0184 -0.0269 0.4050 0.032 Uiso 1.00 1 c R
H(99) H -0.0909 -0.0733 0.4924 0.037 Uiso 1.00 1 c R
H(100) H -0.2394 -0.0462 0.5165 0.045 Uiso 1.00 1 c R
H(101) H -0.3170 0.0298 0.4556 0.058 Uiso 1.00 1 c R
H(102) H -0.2438 0.0829 0.3718 0.052 Uiso 1.00 1 c R
H(103) H -0.2279 -0.0076 0.2576 0.047 Uiso 1.00 1 c R
H(104) H -0.3195 0.0013 0.1635 0.062 Uiso 1.00 1 c R
H(105) H -0.2891 0.0996 0.1052 0.076 Uiso 1.00 1 c R
H(106) H -0.1657 0.1897 0.1368 0.069 Uiso 1.00 1 c R
H(107) H -0.0770 0.1844 0.2331 0.046 Uiso 1.00 1 c R
H(108) H 0.255(3) 0.071(3) 0.307(3) 0.028(14) Uiso 1.00 1 d .

loop_
_atom_site_aniso_label
_atom_site_aniso_U_11
_atom_site_aniso_U_22
_atom_site_aniso_U_33
_atom_site_aniso_U_12
_atom_site_aniso_U_13
_atom_site_aniso_U_23
Ru(1) 0.02363(19) 0.01523(16) 0.02244(19) 0.00074(12) 0.00184(13) 0.00395(12)
Ru(2) 0.02104(18) 0.01635(16) 0.02031(18) 0.00054(12) 0.00045(12) 0.00422(12)
Ge(1) 0.0237(2) 0.0167(2) 0.0326(2) 0.00132(18) 0.0017(2) 0.00110(19)
Ge(2) 0.0228(2) 0.0178(2) 0.0243(2) 0.00139(17) 0.00421(19) 0.00341(18)
Cl(1) 0.0394(6) 0.0323(5) 0.0265(5) 0.0005(5) 0.0077(5) 0.0062(4)
Cl(2) 0.0306(5) 0.0371(6) 0.0235(5) -0.0020(4) -0.0033(4) 0.0098(4)
S(1) 0.0247(5) 0.0173(4) 0.0329(6) -0.0001(4) -0.0001(4) 0.0071(4)
S(2) 0.0231(5) 0.0172(4) 0.0260(5) 0.0021(4) 0.0043(4) 0.0050(4)
P(1) 0.0266(5) 0.0180(5) 0.0261(6) -0.0003(4) 0.0015(4) 0.0042(4)
P(2) 0.0233(5) 0.0194(5) 0.0254(5) 0.0014(4) 0.0028(4) 0.0052(4)
O(1) 0.030(2) 0.039(2) 0.043(2) 0.0041(16) 0.0106(18) 0.0106(17)
O(2) 0.0210(17) 0.0387(19) 0.0305(19) -0.0008(14) -0.0019(14) 0.0093(15)
C(1) 0.024(2) 0.019(2) 0.031(2) 0.0019(17) 0.0002(18) 0.0056(18)
C(2) 0.033(2) 0.017(2) 0.032(2) 0.0020(18) -0.002(2) 0.0047(18)
C(3) 0.037(2) 0.015(2) 0.042(3) 0.0047(18) -0.010(2) -0.0004(19)
C(4) 0.046(3) 0.024(2) 0.042(3) -0.001(2) -0.011(2) -0.003(2)
C(5) 0.035(2) 0.026(2) 0.048(3) -0.002(2) -0.012(2) 0.002(2)
C(6) 0.023(2) 0.026(2) 0.047(3) 0.0009(18) -0.003(2) 0.004(2)
C(7) 0.025(2) 0.0131(18) 0.027(2) -0.0006(16) -0.0019(18) -0.0011(16)
C(8) 0.035(2) 0.019(2) 0.035(2) -0.0032(18) 0.000(2) 0.0098(19)
C(9) 0.042(2) 0.0136(19) 0.036(2) -0.0038(18) -0.006(2) 0.0093(18)
C(10) 0.033(2) 0.0158(19) 0.033(2) 0.0046(18) -0.006(2) 0.0014(18)
C(11) 0.031(2) 0.020(2) 0.029(2) 0.0078(18) 0.0051(19) 0.0003(18)
C(12) 0.039(2) 0.017(2) 0.021(2) 0.0023(18) -0.0026(19) -0.0038(16)
C(13) 0.028(2) 0.027(2) 0.065(3) -0.007(2) -0.003(2) 0.020(2)
C(14) 0.040(2) 0.024(2) 0.042(3) 0.009(2) -0.008(2) 0.006(2)
C(15) 0.050(3) 0.035(2) 0.029(2) 0.008(2) 0.006(2) 0.007(2)
C(16) 0.024(2) 0.026(2) 0.061(3) -0.0030(19) -0.006(2) -0.004(2)
C(17) 0.027(2) 0.033(2) 0.065(4) 0.004(2) -0.014(2) -0.001(2)
C(18) 0.036(3) 0.040(3) 0.093(5) 0.011(2) -0.021(3) 0.000(3)
C(19) 0.027(3) 0.041(3) 0.120(7) 0.013(2) -0.005(3) -0.005(4)
C(20) 0.028(3) 0.052(4) 0.112(6) -0.002(2) 0.013(3) -0.010(4)
C(21) 0.023(2) 0.039(3) 0.078(4) -0.008(2) 0.004(2) -0.002(3)
C(22) 0.050(3) 0.039(3) 0.066(4) 0.003(2) -0.022(3) 0.012(2)
C(23) 0.049(4) 0.062(5) 0.175(11) 0.028(4) 0.006(5) -0.013(5)
C(24) 0.058(4) 0.054(4) 0.084(5) -0.014(3) 0.030(4) 0.014(3)
C(25) 0.026(2) 0.020(2) 0.045(3) 0.0024(18) -0.003(2) -0.001(2)
C(26) 0.037(2) 0.025(2) 0.041(3) 0.002(2) -0.010(2) 0.005(2)
C(27) 0.056(3) 0.034(2) 0.064(4) 0.006(2) -0.020(3) 0.019(2)
C(28) 0.051(3) 0.031(2) 0.094(5) 0.011(2) -0.009(3) 0.019(3)
C(29) 0.045(3) 0.026(2) 0.081(5) 0.010(2) 0.006(3) 0.003(2)
C(30) 0.025(2) 0.024(2) 0.060(3) 0.0002(19) 0.001(2) -0.001(2)
C(31) 0.056(3) 0.033(2) 0.031(2) 0.008(2) -0.004(2) 0.006(2)
C(32) 0.059(4) 0.046(3) 0.041(3) 0.001(2) 0.005(2) 0.015(2)
C(33) 0.042(3) 0.029(2) 0.075(4) 0.011(2) 0.021(3) -0.001(2)
C(34) 0.122(8) 0.062(4) 0.054(4) -0.015(4) 0.021(4) -0.008(3)
C(35) 0.038(2) 0.020(2) 0.030(2) -0.0003(19) -0.003(2) 0.0027(18)
C(36) 0.050(3) 0.024(2) 0.030(2) 0.004(2) 0.003(2) 0.003(2)
C(37) 0.080(4) 0.025(2) 0.036(3) 0.014(2) 0.009(3) 0.001(2)
C(38) 0.081(4) 0.020(2) 0.039(3) -0.005(2) -0.013(3) 0.001(2)
C(39) 0.071(4) 0.029(2) 0.062(4) -0.016(2) -0.017(3) 0.004(2)
C(40) 0.048(3) 0.032(2) 0.052(3) -0.010(2) -0.007(2) 0.002(2)
C(41) 0.031(2) 0.022(2) 0.034(2) -0.0011(19) -0.001(2) 0.0038(19)
C(42) 0.043(3) 0.028(2) 0.033(2) 0.001(2) -0.000(2) 0.004(2)
C(43) 0.063(4) 0.042(3) 0.033(3) 0.004(2) -0.007(2) 0.010(2)
C(44) 0.059(4) 0.065(4) 0.054(4) 0.007(3) -0.016(3) 0.023(3)
C(45) 0.035(3) 0.079(4) 0.074(5) 0.006(3) -0.009(3) 0.027(4)
C(46) 0.032(3) 0.060(3) 0.053(3) -0.000(2) -0.009(2) 0.021(3)
C(47) 0.020(2) 0.030(2) 0.030(2) -0.0034(18) 0.0051(18) 0.0037(19)
C(48) 0.039(3) 0.038(2) 0.042(3) 0.000(2) 0.016(2) 0.010(2)
C(49) 0.067(4) 0.070(4) 0.053(4) 0.023(3) 0.033(3) 0.016(3)
C(50) 0.076(5) 0.089(5) 0.049(4) 0.011(4) 0.026(3) 0.036(4)
C(51) 0.061(4) 0.062(4) 0.049(3) -0.004(3) 0.009(3) 0.035(3)
C(52) 0.033(2) 0.037(2) 0.045(3) -0.002(2) 0.003(2) 0.017(2)
C(53) 0.033(2) 0.019(2) 0.022(2) 0.0051(17) 0.0086(18) 0.0041(17)
C(54) 0.041(2) 0.018(2) 0.026(2) 0.0048(19) 0.007(2) 0.0034(18)
C(55) 0.060(3) 0.021(2) 0.031(2) 0.002(2) 0.013(2) 0.001(2)
C(56) 0.072(4) 0.025(2) 0.033(2) 0.007(2) 0.022(2) -0.001(2)
C(57) 0.048(3) 0.027(2) 0.039(3) 0.011(2) 0.019(2) 0.007(2)
C(58) 0.036(2) 0.025(2) 0.030(2) 0.0088(19) 0.011(2) 0.0083(19)
C(59) 0.035(2) 0.0171(19) 0.022(2) 0.0013(18) 0.0045(19) -0.0014(16)
C(60) 0.032(2) 0.0153(19) 0.037(2) 0.0053(17) 0.008(2) 0.0077(18)
C(61) 0.035(2) 0.0142(19) 0.035(2) 0.0002(17) 0.002(2) 0.0076(18)
C(62) 0.033(2) 0.0149(19) 0.029(2) -0.0041(17) 0.0009(19) 0.0031(17)
C(63) 0.024(2) 0.022(2) 0.027(2) -0.0038(17) -0.0060(18) -0.0019(18)
C(64) 0.044(2) 0.018(2) 0.017(2) -0.0039(19) -0.0062(19) -0.0031(16)
C(65) 0.037(2) 0.032(2) 0.054(3) 0.016(2) 0.014(2) 0.018(2)
C(66) 0.036(2) 0.027(2) 0.040(3) -0.008(2) 0.008(2) 0.005(2)
C(67) 0.055(3) 0.035(2) 0.030(2) -0.004(2) -0.008(2) 0.008(2)
C(68) 0.029(2) 0.031(2) 0.039(2) 0.009(2) 0.012(2) 0.007(2)
C(69) 0.038(2) 0.037(2) 0.042(3) 0.012(2) 0.024(2) 0.012(2)
C(70) 0.035(3) 0.041(3) 0.064(4) 0.009(2) 0.028(2) 0.020(2)
C(71) 0.029(2) 0.043(3) 0.068(4) -0.000(2) 0.017(2) 0.009(3)
C(72) 0.023(2) 0.065(3) 0.056(3) 0.008(2) 0.007(2) 0.018(3)
C(73) 0.029(2) 0.039(2) 0.050(3) 0.008(2) 0.015(2) 0.012(2)
C(74) 0.067(4) 0.048(3) 0.044(3) 0.010(3) 0.018(3) 0.017(2)
C(75) 0.042(3) 0.057(4) 0.109(6) -0.013(3) 0.010(4) 0.014(4)
C(76) 0.040(3) 0.053(3) 0.057(4) 0.011(2) 0.011(2) 0.025(3)
C(77) 0.026(2) 0.020(2) 0.034(2) 0.0051(17) 0.0084(19) 0.0045(18)
C(78) 0.050(3) 0.024(2) 0.033(2) 0.009(2) 0.016(2) 0.008(2)
C(79) 0.059(4) 0.040(3) 0.054(3) 0.014(2) 0.020(3) 0.025(2)
C(80) 0.055(3) 0.023(2) 0.082(5) -0.004(2) 0.018(3) 0.019(2)
C(81) 0.034(3) 0.028(2) 0.075(4) -0.004(2) 0.010(2) 0.008(2)
C(82) 0.026(2) 0.029(2) 0.046(3) 0.0011(19) 0.007(2) 0.005(2)
C(83) 0.057(3) 0.030(2) 0.027(2) 0.007(2) 0.004(2) 0.007(2)
C(84) 0.062(4) 0.039(3) 0.040(3) 0.007(2) -0.006(2) 0.008(2)
C(85) 0.033(2) 0.041(3) 0.057(3) -0.007(2) -0.009(2) 0.007(2)
C(86) 0.074(5) 0.062(4) 0.043(3) 0.001(3) -0.004(3) 0.002(3)
C(87) 0.039(2) 0.021(2) 0.027(2) -0.0029(19) 0.008(2) 0.0032(18)
C(88) 0.037(2) 0.032(2) 0.029(2) -0.006(2) 0.005(2) -0.000(2)
C(89) 0.062(4) 0.033(2) 0.039(3) -0.012(2) 0.007(2) -0.004(2)
C(90) 0.080(4) 0.028(2) 0.032(3) -0.002(2) 0.006(3) -0.002(2)
C(91) 0.064(4) 0.028(2) 0.039(3) 0.012(2) 0.014(2) -0.002(2)
C(92) 0.039(3) 0.030(2) 0.040(3) 0.006(2) 0.005(2) 0.003(2)
C(93) 0.030(2) 0.023(2) 0.029(2) 0.0040(18) 0.0024(19) 0.0027(18)
C(94) 0.030(2) 0.024(2) 0.025(2) 0.0013(18) 0.0030(19) 0.0029(18)
C(95) 0.041(2) 0.026(2) 0.027(2) -0.001(2) 0.001(2) 0.0024(19)
C(96) 0.040(3) 0.043(2) 0.029(2) -0.008(2) 0.005(2) 0.007(2)
C(97) 0.032(3) 0.072(4) 0.041(3) 0.003(2) 0.013(2) 0.021(3)
C(98) 0.031(2) 0.053(3) 0.045(3) 0.005(2) 0.003(2) 0.021(2)
C(99) 0.025(2) 0.027(2) 0.043(3) 0.0064(19) 0.002(2) 0.007(2)
C(100) 0.027(2) 0.037(2) 0.054(3) 0.005(2) -0.005(2) 0.012(2)
C(101) 0.038(3) 0.056(3) 0.062(4) -0.003(2) -0.020(2) 0.022(3)
C(102) 0.049(3) 0.081(4) 0.060(4) 0.008(3) -0.020(3) 0.032(3)
C(103) 0.048(3) 0.063(4) 0.062(4) 0.007(3) -0.007(3) 0.041(3)
C(104) 0.037(2) 0.032(2) 0.045(3) 0.002(2) 0.003(2) 0.016(2)

loop_
_atom_type_symbol
_atom_type_description
_atom_type_scat_dispersion_real
_atom_type_scat_dispersion_imag
_atom_type_scat_source
C C 0.003 0.002
;
International Tables for Crystallography
(1992, Vol. C, Tables 4.2.6.8 and 6.1.1.4)
;
H H 0.000 0.000
;
International Tables for Crystallography
(1992, Vol. C, Table 6.1.1.4)
;
Ge Ge 0.155 1.800
;
International Tables for Crystallography
(1992, Vol. C, Tables 4.2.6.8 and 6.1.1.4)
;
O O 0.011 0.006
;
International Tables for Crystallography
(1992, Vol. C, Tables 4.2.6.8 and 6.1.1.4)
;
P P 0.102 0.094
;
International Tables for Crystallography
(1992, Vol. C, Tables 4.2.6.8 and 6.1.1.4)
;
Ru Ru -1.259 0.836
;
International Tables for Crystallography
(1992, Vol. C, Tables 4.2.6.8 and 6.1.1.4)
;
S S 0.125 0.123
;
International Tables for Crystallography
(1992, Vol. C, Tables 4.2.6.8 and 6.1.1.4)
;
Cl Cl 0.148 0.159
;
International Tables for Crystallography
(1992, Vol. C, Tables 4.2.6.8 and 6.1.1.4)
;

loop_
_geom_angle_atom_site_label_1
_geom_angle_atom_site_label_2
_geom_angle_atom_site_label_3
_geom_angle
Cl(1) Ru(1) S(1) 91.67(4)
Cl(1) Ru(1) P(1) 90.55(4)
Cl(1) Ru(1) C(7) 115.88(12)
Cl(1) Ru(1) C(8) 88.60(13)
Cl(1) Ru(1) C(9) 87.61(13)
Cl(1) Ru(1) C(10) 113.73(13)
Cl(1) Ru(1) C(11) 150.69(14)
Cl(1) Ru(1) C(12) 153.66(13)
S(1) Ru(1) P(1) 83.63(4)
S(1) Ru(1) C(7) 89.50(12)
S(1) Ru(1) C(8) 115.65(13)
S(1) Ru(1) C(9) 152.82(14)
S(1) Ru(1) C(10) 154.59(13)
S(1) Ru(1) C(11) 117.64(14)
S(1) Ru(1) C(12) 89.33(13)
P(1) Ru(1) C(7) 152.92(12)
P(1) Ru(1) C(8) 160.71(14)
P(1) Ru(1) C(9) 123.54(14)
P(1) Ru(1) C(10) 96.25(12)
P(1) Ru(1) C(11) 92.84(12)
P(1) Ru(1) C(12) 115.70(13)
C(7) Ru(1) C(8) 36.68(19)
C(7) Ru(1) C(9) 66.66(18)
C(7) Ru(1) C(10) 79.07(16)
C(7) Ru(1) C(11) 67.29(16)
C(7) Ru(1) C(12) 37.79(17)
C(8) Ru(1) C(9) 37.17(19)
C(8) Ru(1) C(10) 66.65(17)
C(8) Ru(1) C(11) 78.83(17)
C(8) Ru(1) C(12) 67.42(18)
C(9) Ru(1) C(10) 36.68(18)
C(9) Ru(1) C(11) 66.40(18)
C(9) Ru(1) C(12) 79.75(18)
C(10) Ru(1) C(11) 36.96(19)
C(10) Ru(1) C(12) 67.73(18)
C(11) Ru(1) C(12) 37.80(19)
Cl(2) Ru(2) S(2) 91.03(4)
Cl(2) Ru(2) P(2) 89.06(4)
Cl(2) Ru(2) C(59) 114.97(12)
Cl(2) Ru(2) C(60) 88.68(13)
Cl(2) Ru(2) C(61) 89.02(13)
Cl(2) Ru(2) C(62) 115.53(13)
Cl(2) Ru(2) C(63) 152.33(14)
Cl(2) Ru(2) C(64) 152.53(13)
S(2) Ru(2) P(2) 83.17(4)
S(2) Ru(2) C(59) 89.99(12)
S(2) Ru(2) C(60) 116.68(13)
S(2) Ru(2) C(61) 154.25(13)
S(2) Ru(2) C(62) 153.43(13)
S(2) Ru(2) C(63) 116.62(14)
S(2) Ru(2) C(64) 89.11(12)
P(2) Ru(2) C(59) 155.19(13)
P(2) Ru(2) C(60) 160.05(13)
P(2) Ru(2) C(61) 122.57(13)
P(2) Ru(2) C(62) 96.97(12)
P(2) Ru(2) C(63) 94.75(12)
P(2) Ru(2) C(64) 118.19(13)
C(59) Ru(2) C(60) 36.53(19)
C(59) Ru(2) C(61) 66.84(18)
C(59) Ru(2) C(62) 78.76(16)
C(59) Ru(2) C(63) 67.10(17)
C(59) Ru(2) C(64) 37.57(18)
C(60) Ru(2) C(61) 37.58(18)
C(60) Ru(2) C(62) 66.36(16)
C(60) Ru(2) C(63) 78.49(17)
C(60) Ru(2) C(64) 66.93(18)
C(61) Ru(2) C(62) 36.08(17)
C(61) Ru(2) C(63) 65.88(18)
C(61) Ru(2) C(64) 79.31(18)
C(62) Ru(2) C(63) 36.81(19)
C(62) Ru(2) C(64) 67.30(18)
C(63) Ru(2) C(64) 37.63(18)
S(1) Ge(1) O(1) 108.79(14)
S(1) Ge(1) C(1) 112.94(13)
S(1) Ge(1) C(25) 105.66(14)
O(1) Ge(1) C(1) 104.00(19)
O(1) Ge(1) C(25) 112.6(2)
C(1) Ge(1) C(25) 112.9(2)
S(2) Ge(2) O(2) 108.94(12)
S(2) Ge(2) C(53) 113.18(14)
S(2) Ge(2) C(77) 103.98(14)
O(2) Ge(2) C(53) 103.13(18)
O(2) Ge(2) C(77) 112.85(18)
C(53) Ge(2) C(77) 114.89(19)
Cl(6) Cl(4) Cl(7) 124.0(8)
Cl(6) Cl(4) C(105) 80.0(8)
Cl(7) Cl(4) C(105) 45.6(5)
Cl(7) Cl(5) C(105) 64.2(14)
Cl(4) Cl(6) C(105) 74.6(8)
Cl(4) Cl(7) Cl(5) 142.7(17)
Cl(4) Cl(7) C(105) 51.1(5)
Cl(5) Cl(7) C(105) 96.1(15)
Cl(11) Cl(9) Cl(12) 108(2)
Cl(11) Cl(9) C(106) 69(2)
Cl(12) Cl(10) C(106) 50(2)
Cl(9) Cl(11) C(106) 81(2)
Cl(9) Cl(12) Cl(10) 155(2)
Cl(9) Cl(12) C(106) 52(2)
Cl(10) Cl(12) C(106) 107(3)
Ru(1) S(1) Ge(1) 103.68(4)
Ru(2) S(2) Ge(2) 103.45(4)
Ru(1) P(1) C(35) 122.66(17)
Ru(1) P(1) C(41) 115.82(16)
Ru(1) P(1) C(47) 108.16(14)
C(35) P(1) C(41) 98.7(2)
C(35) P(1) C(47) 101.9(2)
C(41) P(1) C(47) 108.1(2)
Ru(2) P(2) C(87) 123.08(17)
Ru(2) P(2) C(93) 115.72(15)
Ru(2) P(2) C(99) 107.25(16)
C(87) P(2) C(93) 100.7(2)
C(87) P(2) C(99) 102.5(2)
C(93) P(2) C(99) 105.7(2)
Ge(1) C(1) C(2) 120.7(3)
Ge(1) C(1) C(6) 121.8(3)
C(2) C(1) C(6) 117.5(3)
C(1) C(2) C(3) 120.6(4)
C(1) C(2) C(7) 126.2(3)
C(3) C(2) C(7) 113.1(4)
C(2) C(3) C(4) 120.8(4)
C(3) C(4) C(5) 119.9(4)
C(4) C(5) C(6) 120.3(5)
C(1) C(6) C(5) 120.7(4)
C(1) C(6) C(16) 122.6(4)
C(5) C(6) C(16) 116.6(4)
Ru(1) C(7) C(2) 138.5(2)
Ru(1) C(7) C(8) 71.2(2)
Ru(1) C(7) C(12) 68.5(2)
C(2) C(7) C(8) 120.2(4)
C(2) C(7) C(12) 120.6(4)
C(8) C(7) C(12) 118.9(4)
Ru(1) C(8) C(7) 72.1(2)
Ru(1) C(8) C(9) 70.2(2)
Ru(1) C(8) C(13) 129.7(3)
C(7) C(8) C(9) 119.9(4)
C(7) C(8) C(13) 122.0(4)
C(9) C(8) C(13) 118.1(5)
Ru(1) C(9) C(8) 72.7(2)
Ru(1) C(9) C(10) 73.8(2)
C(8) C(9) C(10) 122.2(5)
Ru(1) C(10) C(9) 69.5(2)
Ru(1) C(10) C(11) 68.3(2)
Ru(1) C(10) C(14) 134.0(3)
C(9) C(10) C(11) 117.0(4)
C(9) C(10) C(14) 121.0(4)
C(11) C(10) C(14) 122.1(4)
Ru(1) C(11) C(10) 74.7(2)
Ru(1) C(11) C(12) 71.2(2)
C(10) C(11) C(12) 122.7(4)
Ru(1) C(12) C(7) 73.7(2)
Ru(1) C(12) C(11) 71.0(2)
Ru(1) C(12) C(15) 129.2(3)
C(7) C(12) C(11) 119.0(4)
C(7) C(12) C(15) 122.1(4)
C(11) C(12) C(15) 118.8(4)
C(6) C(16) C(17) 120.1(5)
C(6) C(16) C(21) 119.0(5)
C(17) C(16) C(21) 120.8(5)
C(16) C(17) C(18) 118.9(6)
C(16) C(17) C(22) 122.2(5)
C(18) C(17) C(22) 118.9(6)
C(17) C(18) C(19) 121.4(7)
C(18) C(19) C(20) 119.3(6)
C(18) C(19) C(23) 121.0(8)
C(20) C(19) C(23) 119.7(8)
C(19) C(20) C(21) 121.9(7)
C(16) C(21) C(20) 117.5(7)
C(16) C(21) C(24) 121.7(5)
C(20) C(21) C(24) 120.9(7)
Ge(1) C(25) C(26) 118.5(3)
Ge(1) C(25) C(30) 122.7(4)
C(26) C(25) C(30) 118.9(5)
C(25) C(26) C(27) 120.3(5)
C(25) C(26) C(31) 124.8(5)
C(27) C(26) C(31) 114.8(5)
C(26) C(27) C(28) 119.9(6)
C(27) C(28) C(29) 119.8(6)
C(28) C(29) C(30) 122.2(5)
C(25) C(30) C(29) 118.9(6)
C(25) C(30) C(33) 123.7(5)
C(29) C(30) C(33) 117.3(5)
C(26) C(31) C(32) 112.9(4)
C(30) C(33) C(34) 111.6(5)
P(1) C(35) C(36) 122.3(3)
P(1) C(35) C(40) 118.9(3)
C(36) C(35) C(40) 118.6(4)
C(35) C(36) C(37) 119.7(5)
C(36) C(37) C(38) 121.0(6)
C(37) C(38) C(39) 119.4(5)
C(38) C(39) C(40) 120.4(6)
C(35) C(40) C(39) 120.9(5)
P(1) C(41) C(42) 116.2(4)
P(1) C(41) C(46) 124.0(4)
C(42) C(41) C(46) 119.6(5)
C(41) C(42) C(43) 120.9(5)
C(42) C(43) C(44) 119.9(6)
C(43) C(44) C(45) 120.1(7)
C(44) C(45) C(46) 120.0(6)
C(41) C(46) C(45) 119.5(6)
P(1) C(47) C(48) 121.0(4)
P(1) C(47) C(52) 118.8(3)
C(48) C(47) C(52) 119.5(5)
C(47) C(48) C(49) 120.0(6)
C(48) C(49) C(50) 120.0(6)
C(49) C(50) C(51) 120.0(7)
C(50) C(51) C(52) 119.3(7)
C(47) C(52) C(51) 121.2(5)
Ge(2) C(53) C(54) 120.6(3)
Ge(2) C(53) C(58) 121.1(3)
C(54) C(53) C(58) 118.3(3)
C(53) C(54) C(55) 120.2(4)
C(53) C(54) C(59) 127.2(3)
C(55) C(54) C(59) 112.3(4)
C(54) C(55) C(56) 119.7(4)
C(55) C(56) C(57) 120.7(4)
C(56) C(57) C(58) 120.2(5)
C(53) C(58) C(57) 120.5(4)
C(53) C(58) C(68) 119.9(3)
C(57) C(58) C(68) 119.4(4)
Ru(2) C(59) C(54) 137.4(2)
Ru(2) C(59) C(60) 71.9(2)
Ru(2) C(59) C(64) 69.3(2)
C(54) C(59) C(60) 118.3(4)
C(54) C(59) C(64) 122.0(4)
C(60) C(59) C(64) 119.4(4)
Ru(2) C(60) C(59) 71.6(2)
Ru(2) C(60) C(61) 70.2(2)
Ru(2) C(60) C(65) 128.7(3)
C(59) C(60) C(61) 119.5(4)
C(59) C(60) C(65) 122.7(4)
C(61) C(60) C(65) 117.8(4)
Ru(2) C(61) C(60) 72.2(2)
Ru(2) C(61) C(62) 73.8(2)
C(60) C(61) C(62) 121.6(4)
Ru(2) C(62) C(61) 70.1(2)
Ru(2) C(62) C(63) 68.5(2)
Ru(2) C(62) C(66) 134.6(3)
C(61) C(62) C(63) 117.9(4)
C(61) C(62) C(66) 120.9(4)
C(63) C(62) C(66) 121.3(4)
Ru(2) C(63) C(62) 74.6(2)
Ru(2) C(63) C(64) 71.4(2)
C(62) C(63) C(64) 122.4(4)
Ru(2) C(64) C(59) 73.2(2)
Ru(2) C(64) C(63) 71.0(2)
Ru(2) C(64) C(67) 129.3(3)
C(59) C(64) C(63) 119.1(4)
C(59) C(64) C(67) 121.3(4)
C(63) C(64) C(67) 119.6(4)
C(58) C(68) C(69) 121.4(5)
C(58) C(68) C(73) 118.4(5)
C(69) C(68) C(73) 120.2(4)
C(68) C(69) C(70) 118.2(5)
C(68) C(69) C(74) 121.1(4)
C(70) C(69) C(74) 120.7(6)
C(69) C(70) C(71) 122.9(6)
C(70) C(71) C(72) 117.9(5)
C(70) C(71) C(75) 122.7(6)
C(72) C(71) C(75) 119.4(6)
C(71) C(72) C(73) 121.0(6)
C(68) C(73) C(72) 118.8(6)
C(68) C(73) C(76) 122.5(4)
C(72) C(73) C(76) 118.6(5)
Ge(2) C(77) C(78) 118.4(3)
Ge(2) C(77) C(82) 122.3(4)
C(78) C(77) C(82) 119.2(4)
C(77) C(78) C(79) 118.1(4)
C(77) C(78) C(83) 124.4(4)
C(79) C(78) C(83) 117.4(5)
C(78) C(79) C(80) 122.2(6)
C(79) C(80) C(81) 119.9(6)
C(80) C(81) C(82) 120.9(5)
C(77) C(82) C(81) 119.5(5)
C(77) C(82) C(85) 123.7(5)
C(81) C(82) C(85) 116.7(4)
C(78) C(83) C(84) 113.3(4)
C(82) C(85) C(86) 111.8(5)
P(2) C(87) C(88) 122.4(3)
P(2) C(87) C(92) 118.0(3)
C(88) C(87) C(92) 119.3(4)
C(87) C(88) C(89) 119.7(5)
C(88) C(89) C(90) 120.9(5)
C(89) C(90) C(91) 119.6(4)
C(90) C(91) C(92) 120.0(5)
C(87) C(92) C(91) 120.5(5)
P(2) C(93) C(94) 118.2(3)
P(2) C(93) C(98) 123.2(4)
C(94) C(93) C(98) 118.5(5)
C(93) C(94) C(95) 120.3(4)
C(94) C(95) C(96) 120.4(5)
C(95) C(96) C(97) 120.3(5)
C(96) C(97) C(98) 120.1(5)
C(93) C(98) C(97) 120.5(6)
P(2) C(99) C(100) 121.0(4)
P(2) C(99) C(104) 118.7(3)
C(100) C(99) C(104) 119.6(5)
C(99) C(100) C(101) 119.8(6)
C(100) C(101) C(102) 119.7(5)
C(101) C(102) C(103) 121.4(7)
C(102) C(103) C(104) 119.0(7)
C(99) C(104) C(103) 120.3(5)
Cl(3) C(105) Cl(4) 118.5(7)
Cl(3) C(105) Cl(5) 108.0(8)
Cl(3) C(105) Cl(6) 102.0(6)
Cl(3) C(105) Cl(7) 112.1(9)
Cl(4) C(105) Cl(5) 101.8(7)
Cl(4) C(105) Cl(7) 83.3(7)
Cl(5) C(105) Cl(6) 126.9(8)
Cl(6) C(105) Cl(7) 107.9(8)
Cl(8) C(106) Cl(9) 121(2)
Cl(8) C(106) Cl(10) 106(2)
Cl(8) C(106) Cl(11) 98(2)
Cl(8) C(106) Cl(12) 126(2)
Cl(9) C(106) Cl(10) 111(2)
Cl(9) C(106) Cl(12) 89(2)
Cl(10) C(106) Cl(11) 140(2)
Cl(11) C(106) Cl(12) 119(3)
Ge(1) O(1) H(54) 107(6)
Ge(2) O(2) H(108) 109(4)
C(2) C(3) H(1) 119.6
C(4) C(3) H(1) 119.6
C(3) C(4) H(2) 120.1
C(5) C(4) H(2) 120.0
C(4) C(5) H(3) 119.8
C(6) C(5) H(3) 119.8
Ru(1) C(9) H(4) 126.4
C(8) C(9) H(4) 118.9
C(10) C(9) H(4) 118.9
Ru(1) C(11) H(5) 127.8
C(10) C(11) H(5) 118.7
C(12) C(11) H(5) 118.6
C(8) C(13) H(6) 109.4
C(8) C(13) H(7) 109.5
C(8) C(13) H(8) 109.5
H(6) C(13) H(7) 109.5
H(6) C(13) H(8) 109.5
H(7) C(13) H(8) 109.5
C(10) C(14) H(9) 109.5
C(10) C(14) H(10) 109.5
C(10) C(14) H(11) 109.5
H(9) C(14) H(10) 109.5
H(9) C(14) H(11) 109.5
H(10) C(14) H(11) 109.5
C(12) C(15) H(12) 109.5
C(12) C(15) H(13) 109.4
C(12) C(15) H(14) 109.5
H(12) C(15) H(13) 109.5
H(12) C(15) H(14) 109.5
H(13) C(15) H(14) 109.5
C(17) C(18) H(15) 119.3
C(19) C(18) H(15) 119.3
C(19) C(20) H(16) 119.1
C(21) C(20) H(16) 119.1
C(17) C(22) H(17) 109.5
C(17) C(22) H(18) 109.5
C(17) C(22) H(19) 109.5
H(17) C(22) H(18) 109.5
H(17) C(22) H(19) 109.5
H(18) C(22) H(19) 109.5
C(19) C(23) H(20) 109.5
C(19) C(23) H(21) 109.4
C(19) C(23) H(22) 109.5
H(20) C(23) H(21) 109.5
H(20) C(23) H(22) 109.5
H(21) C(23) H(22) 109.5
C(21) C(24) H(23) 109.5
C(21) C(24) H(24) 109.5
C(21) C(24) H(25) 109.4
H(23) C(24) H(24) 109.5
H(23) C(24) H(25) 109.5
H(24) C(24) H(25) 109.5
C(26) C(27) H(26) 120.1
C(28) C(27) H(26) 120.1
C(27) C(28) H(27) 120.1
C(29) C(28) H(27) 120.1
C(28) C(29) H(28) 118.9
C(30) C(29) H(28) 119.0
C(26) C(31) H(29) 108.6
C(26) C(31) H(30) 108.6
C(32) C(31) H(29) 108.6
C(32) C(31) H(30) 108.6
H(29) C(31) H(30) 109.5
C(31) C(32) H(31) 109.5
C(31) C(32) H(32) 109.5
C(31) C(32) H(33) 109.5
H(31) C(32) H(32) 109.5
H(31) C(32) H(33) 109.5
H(32) C(32) H(33) 109.5
C(30) C(33) H(34) 109.0
C(30) C(33) H(35) 108.9
C(34) C(33) H(34) 109.0
C(34) C(33) H(35) 108.9
H(34) C(33) H(35) 109.5
C(33) C(34) H(36) 109.5
C(33) C(34) H(37) 109.5
C(33) C(34) H(38) 109.4
H(36) C(34) H(37) 109.5
H(36) C(34) H(38) 109.5
H(37) C(34) H(38) 109.5
C(35) C(36) H(39) 120.1
C(37) C(36) H(39) 120.2
C(36) C(37) H(40) 119.5
C(38) C(37) H(40) 119.5
C(37) C(38) H(41) 120.3
C(39) C(38) H(41) 120.3
C(38) C(39) H(42) 119.8
C(40) C(39) H(42) 119.8
C(35) C(40) H(43) 119.6
C(39) C(40) H(43) 119.5
C(41) C(42) H(44) 119.6
C(43) C(42) H(44) 119.5
C(42) C(43) H(45) 120.0
C(44) C(43) H(45) 120.0
C(43) C(44) H(46) 120.0
C(45) C(44) H(46) 120.0
C(44) C(45) H(47) 120.0
C(46) C(45) H(47) 120.0
C(41) C(46) H(48) 120.3
C(45) C(46) H(48) 120.2
C(47) C(48) H(49) 120.0
C(49) C(48) H(49) 120.0
C(48) C(49) H(50) 120.0
C(50) C(49) H(50) 120.0
C(49) C(50) H(51) 120.0
C(51) C(50) H(51) 120.0
C(50) C(51) H(52) 120.3
C(52) C(51) H(52) 120.3
C(47) C(52) H(53) 119.4
C(51) C(52) H(53) 119.4
C(54) C(55) H(55) 120.2
C(56) C(55) H(55) 120.2
C(55) C(56) H(56) 119.6
C(57) C(56) H(56) 119.7
C(56) C(57) H(57) 119.9
C(58) C(57) H(57) 119.9
Ru(2) C(61) H(58) 126.7
C(60) C(61) H(58) 119.3
C(62) C(61) H(58) 119.0
Ru(2) C(63) H(59) 127.4
C(62) C(63) H(59) 118.8
C(64) C(63) H(59) 118.8
C(60) C(65) H(60) 109.4
C(60) C(65) H(61) 109.5
C(60) C(65) H(62) 109.5
H(60) C(65) H(61) 109.5
H(60) C(65) H(62) 109.5
H(61) C(65) H(62) 109.5
C(62) C(66) H(63) 109.5
C(62) C(66) H(64) 109.5
C(62) C(66) H(65) 109.5
H(63) C(66) H(64) 109.5
H(63) C(66) H(65) 109.5
H(64) C(66) H(65) 109.5
C(64) C(67) H(66) 109.4
C(64) C(67) H(67) 109.5
C(64) C(67) H(68) 109.5
H(66) C(67) H(67) 109.5
H(66) C(67) H(68) 109.5
H(67) C(67) H(68) 109.5
C(69) C(70) H(69) 118.6
C(71) C(70) H(69) 118.5
C(71) C(72) H(70) 119.5
C(73) C(72) H(70) 119.5
C(69) C(74) H(71) 109.5
C(69) C(74) H(72) 109.5
C(69) C(74) H(73) 109.5
H(71) C(74) H(72) 109.5
H(71) C(74) H(73) 109.5
H(72) C(74) H(73) 109.5
C(71) C(75) H(74) 109.5
C(71) C(75) H(75) 109.5
C(71) C(75) H(76) 109.5
H(74) C(75) H(75) 109.5
H(74) C(75) H(76) 109.5
H(75) C(75) H(76) 109.5
C(73) C(76) H(77) 109.5
C(73) C(76) H(78) 109.5
C(73) C(76) H(79) 109.4
H(77) C(76) H(78) 109.5
H(77) C(76) H(79) 109.5
H(78) C(76) H(79) 109.5
C(78) C(79) H(80) 118.9
C(80) C(79) H(80) 118.9
C(79) C(80) H(81) 120.0
C(81) C(80) H(81) 120.1
C(80) C(81) H(82) 119.5
C(82) C(81) H(82) 119.6
C(78) C(83) H(83) 108.5
C(78) C(83) H(84) 108.5
C(84) C(83) H(83) 108.5
C(84) C(83) H(84) 108.5
H(83) C(83) H(84) 109.5
C(83) C(84) H(85) 109.5
C(83) C(84) H(86) 109.4
C(83) C(84) H(87) 109.5
H(85) C(84) H(86) 109.5
H(85) C(84) H(87) 109.5
H(86) C(84) H(87) 109.5
C(82) C(85) H(88) 108.9
C(82) C(85) H(89) 108.9
C(86) C(85) H(88) 108.9
C(86) C(85) H(89) 108.8
H(88) C(85) H(89) 109.5
C(85) C(86) H(90) 109.4
C(85) C(86) H(91) 109.5
C(85) C(86) H(92) 109.5
H(90) C(86) H(91) 109.5
H(90) C(86) H(92) 109.5
H(91) C(86) H(92) 109.5
C(87) C(88) H(93) 119.8
C(89) C(88) H(93) 120.4
C(88) C(89) H(94) 119.5
C(90) C(89) H(94) 119.6
C(89) C(90) H(95) 120.5
C(91) C(90) H(95) 120.0
C(90) C(91) H(96) 120.0
C(92) C(91) H(96) 120.0
C(87) C(92) H(97) 119.8
C(91) C(92) H(97) 119.8
C(93) C(94) H(98) 119.9
C(95) C(94) H(98) 119.9
C(94) C(95) H(99) 119.8
C(96) C(95) H(99) 119.8
C(95) C(96) H(100) 119.9
C(97) C(96) H(100) 119.9
C(96) C(97) H(101) 120.0
C(98) C(97) H(101) 120.0
C(93) C(98) H(102) 119.7
C(97) C(98) H(102) 119.8
C(99) C(100) H(103) 120.1
C(101) C(100) H(103) 120.1
C(100) C(101) H(104) 120.1
C(102) C(101) H(104) 120.1
C(101) C(102) H(105) 119.3
C(103) C(102) H(105) 119.3
C(102) C(103) H(106) 120.5
C(104) C(103) H(106) 120.5
C(99) C(104) H(107) 119.8
C(103) C(104) H(107) 119.8

loop_
_geom_bond_atom_site_label_1
_geom_bond_atom_site_label_2
_geom_bond_distance
Ru(1) Cl(1) 2.432(3)
Ru(1) S(1) 2.401(3)
Ru(1) P(1) 2.349(3)
Ru(1) C(7) 2.262(4)
Ru(1) C(8) 2.251(4)
Ru(1) C(9) 2.218(4)
Ru(1) C(10) 2.273(4)
Ru(1) C(11) 2.189(4)
Ru(1) C(12) 2.191(4)
Ru(2) Cl(2) 2.412(3)
Ru(2) S(2) 2.395(3)
Ru(2) P(2) 2.352(3)
Ru(2) C(59) 2.259(4)
Ru(2) C(60) 2.262(4)
Ru(2) C(61) 2.235(4)
Ru(2) C(62) 2.283(4)
Ru(2) C(63) 2.203(4)
Ru(2) C(64) 2.207(4)
Ge(1) S(1) 2.1751(12)
Ge(1) O(1) 1.782(4)
Ge(1) C(1) 1.975(4)
Ge(1) C(25) 1.976(5)
Ge(2) S(2) 2.1766(11)
Ge(2) O(2) 1.786(3)
Ge(2) C(53) 1.984(3)
Ge(2) C(77) 1.979(4)
Cl(3) C(105) 1.680(12)
Cl(4) Cl(6) 0.804(10)
Cl(4) Cl(7) 2.307(14)
Cl(4) C(105) 1.807(15)
Cl(5) Cl(7) 0.620(15)
Cl(5) C(105) 1.833(16)
Cl(6) C(105) 1.845(14)
Cl(7) C(105) 1.660(17)
Cl(8) C(106) 1.81(4)
Cl(9) Cl(11) 0.85(2)
Cl(9) Cl(12) 2.13(2)
Cl(9) C(106) 1.68(4)
Cl(10) Cl(12) 0.70(2)
Cl(10) C(106) 1.69(4)
Cl(11) C(106) 1.59(5)
Cl(12) C(106) 1.34(4)
P(1) C(35) 1.840(4)
P(1) C(41) 1.847(5)
P(1) C(47) 1.837(5)
P(2) C(87) 1.844(4)
P(2) C(93) 1.830(5)
P(2) C(99) 1.822(5)
C(1) C(2) 1.416(6)
C(1) C(6) 1.416(7)
C(2) C(3) 1.397(6)
C(2) C(7) 1.502(7)
C(3) C(4) 1.382(8)
C(4) C(5) 1.383(7)
C(5) C(6) 1.403(6)
C(6) C(16) 1.502(7)
C(7) C(8) 1.420(7)
C(7) C(12) 1.444(6)
C(8) C(9) 1.425(7)
C(8) C(13) 1.512(7)
C(9) C(10) 1.414(7)
C(10) C(11) 1.417(7)
C(10) C(14) 1.498(7)
C(11) C(12) 1.419(7)
C(12) C(15) 1.499(8)
C(16) C(17) 1.408(9)
C(16) C(21) 1.402(9)
C(17) C(18) 1.386(8)
C(17) C(22) 1.495(9)
C(18) C(19) 1.369(12)
C(19) C(20) 1.390(13)
C(19) C(23) 1.538(10)
C(20) C(21) 1.399(9)
C(21) C(24) 1.513(11)
C(25) C(26) 1.397(8)
C(25) C(30) 1.425(7)
C(26) C(27) 1.403(8)
C(26) C(31) 1.525(7)
C(27) C(28) 1.391(9)
C(28) C(29) 1.364(12)
C(29) C(30) 1.386(9)
C(30) C(33) 1.493(10)
C(31) C(32) 1.549(8)
C(33) C(34) 1.522(11)
C(35) C(36) 1.384(7)
C(35) C(40) 1.397(7)
C(36) C(37) 1.399(6)
C(37) C(38) 1.365(9)
C(38) C(39) 1.382(10)
C(39) C(40) 1.369(7)
C(41) C(42) 1.391(8)
C(41) C(46) 1.384(7)
C(42) C(43) 1.377(9)
C(43) C(44) 1.365(10)
C(44) C(45) 1.401(11)
C(45) C(46) 1.389(11)
C(47) C(48) 1.406(7)
C(47) C(52) 1.372(8)
C(48) C(49) 1.375(10)
C(49) C(50) 1.396(12)
C(50) C(51) 1.394(10)
C(51) C(52) 1.384(9)
C(53) C(54) 1.411(6)
C(53) C(58) 1.425(7)
C(54) C(55) 1.421(6)
C(54) C(59) 1.499(7)
C(55) C(56) 1.375(9)
C(56) C(57) 1.406(8)
C(57) C(58) 1.380(6)
C(58) C(68) 1.490(6)
C(59) C(60) 1.417(7)
C(59) C(64) 1.439(7)
C(60) C(61) 1.449(7)
C(60) C(65) 1.520(7)
C(61) C(62) 1.400(7)
C(62) C(63) 1.418(7)
C(62) C(66) 1.504(7)
C(63) C(64) 1.422(7)
C(64) C(67) 1.504(8)
C(68) C(69) 1.397(8)
C(68) C(73) 1.384(8)
C(69) C(70) 1.402(7)
C(69) C(74) 1.505(9)
C(70) C(71) 1.352(9)
C(71) C(72) 1.401(10)
C(71) C(75) 1.542(9)
C(72) C(73) 1.409(7)
C(73) C(76) 1.514(10)
C(77) C(78) 1.403(8)
C(77) C(82) 1.421(6)
C(78) C(79) 1.410(8)
C(78) C(83) 1.513(7)
C(79) C(80) 1.366(8)
C(80) C(81) 1.359(11)
C(81) C(82) 1.403(8)
C(82) C(85) 1.502(9)
C(83) C(84) 1.541(9)
C(85) C(86) 1.532(9)
C(87) C(88) 1.383(7)
C(87) C(92) 1.400(7)
C(88) C(89) 1.392(7)
C(89) C(90) 1.384(9)
C(90) C(91) 1.382(9)
C(91) C(92) 1.387(6)
C(93) C(94) 1.404(7)
C(93) C(98) 1.384(7)
C(94) C(95) 1.389(7)
C(95) C(96) 1.367(7)
C(96) C(97) 1.374(9)
C(97) C(98) 1.397(9)
C(99) C(100) 1.402(7)
C(99) C(104) 1.393(8)
C(100) C(101) 1.395(9)
C(101) C(102) 1.364(11)
C(102) C(103) 1.400(9)
C(103) C(104) 1.387(9)
O(1) H(54) 0.72(7)
O(2) H(108) 0.84(5)
C(3) H(1) 0.970
C(4) H(2) 0.970
C(5) H(3) 0.970
C(9) H(4) 0.970
C(11) H(5) 0.970
C(13) H(6) 0.970
C(13) H(7) 0.970
C(13) H(8) 0.970
C(14) H(9) 0.970
C(14) H(10) 0.970
C(14) H(11) 0.970
C(15) H(12) 0.970
C(15) H(13) 0.970
C(15) H(14) 0.970
C(18) H(15) 0.970
C(20) H(16) 0.970
C(22) H(17) 0.970
C(22) H(18) 0.970
C(22) H(19) 0.970
C(23) H(20) 0.970
C(23) H(21) 0.970
C(23) H(22) 0.970
C(24) H(23) 0.970
C(24) H(24) 0.970
C(24) H(25) 0.970
C(27) H(26) 0.970
C(28) H(27) 0.970
C(29) H(28) 0.970
C(31) H(29) 0.970
C(31) H(30) 0.970
C(32) H(31) 0.970
C(32) H(32) 0.970
C(32) H(33) 0.970
C(33) H(34) 0.970
C(33) H(35) 0.970
C(34) H(36) 0.970
C(34) H(37) 0.970
C(34) H(38) 0.970
C(36) H(39) 0.970
C(37) H(40) 0.970
C(38) H(41) 0.970
C(39) H(42) 0.970
C(40) H(43) 0.970
C(42) H(44) 0.970
C(43) H(45) 0.970
C(44) H(46) 0.970
C(45) H(47) 0.970
C(46) H(48) 0.970
C(48) H(49) 0.970
C(49) H(50) 0.970
C(50) H(51) 0.970
C(51) H(52) 0.970
C(52) H(53) 0.970
C(55) H(55) 0.970
C(56) H(56) 0.970
C(57) H(57) 0.970
C(61) H(58) 0.970
C(63) H(59) 0.970
C(65) H(60) 0.970
C(65) H(61) 0.970
C(65) H(62) 0.970
C(66) H(63) 0.970
C(66) H(64) 0.970
C(66) H(65) 0.970
C(67) H(66) 0.970
C(67) H(67) 0.970
C(67) H(68) 0.970
C(70) H(69) 0.970
C(72) H(70) 0.970
C(74) H(71) 0.970
C(74) H(72) 0.970
C(74) H(73) 0.970
C(75) H(74) 0.970
C(75) H(75) 0.970
C(75) H(76) 0.970
C(76) H(77) 0.970
C(76) H(78) 0.970
C(76) H(79) 0.970
C(79) H(80) 0.970
C(80) H(81) 0.970
C(81) H(82) 0.970
C(83) H(83) 0.970
C(83) H(84) 0.970
C(84) H(85) 0.970
C(84) H(86) 0.970
C(84) H(87) 0.970
C(85) H(88) 0.970
C(85) H(89) 0.970
C(86) H(90) 0.970
C(86) H(91) 0.970
C(86) H(92) 0.970
C(88) H(93) 0.970
C(89) H(94) 0.970
C(90) H(95) 0.970
C(91) H(96) 0.970
C(92) H(97) 0.970
C(94) H(98) 0.970
C(95) H(99) 0.970
C(96) H(100) 0.970
C(97) H(101) 0.970
C(98) H(102) 0.970
C(100) H(103) 0.970
C(101) H(104) 0.970
C(102) H(105) 0.970
C(103) H(106) 0.970
C(104) H(107) 0.970

loop_
_geom_contact_atom_site_label_1
_geom_contact_atom_site_label_2
_geom_contact_distance
_geom_contact_site_symmetry_2
Cl(2) C(95) 3.413(5) 55602
Cl(2) C(96) 3.347(6) 55602
Cl(4) C(76) 3.508(10) .
Cl(4) C(97) 3.448(10) 65501
O(2) C(105) 3.140(14) .
C(4) C(50) 3.566(10) 56702
C(23) C(65) 3.505(10) 65602
C(36) C(90) 3.533(8) .
C(37) C(89) 3.526(9) .
C(37) C(90) 3.521(9) .
C(50) C(4) 3.566(10) 56702
C(56) C(102) 3.463(10) 55502
C(65) C(23) 3.505(10) 65602
C(71) C(102) 3.581(9) 65501
C(72) C(101) 3.432(8) 65501
C(72) C(102) 3.534(9) 65501
C(75) C(102) 3.501(10) 65501
C(76) Cl(4) 3.508(10) .
C(89) C(37) 3.526(9) .
C(90) C(36) 3.533(8) .
C(90) C(37) 3.521(9) .
C(95) Cl(2) 3.413(5) 55602
C(96) Cl(2) 3.347(6) 55602
C(97) Cl(4) 3.448(10) 45501
C(101) C(72) 3.432(8) 45501
C(102) C(56) 3.463(10) 55502
C(102) C(71) 3.581(9) 45501
C(102) C(72) 3.534(9) 45501
C(102) C(75) 3.501(10) 45501
C(105) O(2) 3.140(14) .
Cl(1) H(45) 2.872 56602
Cl(1) H(95) 3.110 .
Cl(2) H(99) 2.963 55602
Cl(2) H(100) 2.840 55602
Cl(3) H(36) 3.348 .
Cl(3) H(92) 3.225 .
Cl(3) H(100) 2.877 55602
Cl(4) H(70) 3.240 .
Cl(4) H(77) 3.102 .
Cl(4) H(78) 3.053 .
Cl(4) H(101) 2.779 65501
Cl(4) H(102) 3.122 65501
Cl(5) H(42) 3.447 55602
Cl(5) H(62) 3.243 .
Cl(5) H(78) 3.213 .
Cl(5) H(100) 3.364 55602
Cl(5) H(101) 3.380 55602
Cl(6) H(70) 3.015 .
Cl(6) H(77) 3.469 .
Cl(6) H(78) 3.286 .
Cl(6) H(88) 3.572 .
Cl(6) H(101) 3.041 65501
Cl(6) H(102) 3.142 65501
Cl(7) H(78) 3.208 .
Cl(8) H(42) 3.516 65501
Cl(8) H(96) 3.366 65501
Cl(8) H(97) 3.570 65501
Cl(9) H(46) 3.345 65501
Cl(9) H(89) 3.185 .
Cl(10) H(37) 3.576 .
Cl(10) H(47) 3.296 65501
Cl(11) H(7) 3.462 66602
Cl(11) H(75) 3.474 .
Cl(11) H(89) 3.239 .
Cl(12) H(46) 3.480 56602
Cl(12) H(47) 3.331 65501
S(1) H(63) 3.561 55602
S(1) H(64) 3.549 55602
S(2) H(10) 2.894 56602
C(3) H(51) 3.039 56702
C(3) H(56) 2.968 56601
C(3) H(74) 3.182 66602
C(3) H(106) 3.437 56602
C(4) H(51) 2.664 56702
C(4) H(56) 2.856 56601
C(4) H(74) 2.857 66602
C(5) H(15) 3.478 66702
C(5) H(18) 3.391 66702
C(5) H(51) 3.023 56702
C(5) H(74) 3.131 66602
C(8) H(106) 3.502 56602
C(8) H(107) 3.567 56602
C(9) H(107) 3.047 56602
C(10) H(86) 3.185 56602
C(10) H(87) 3.569 56602
C(10) H(107) 3.546 56602
C(11) H(86) 2.817 56602
C(12) H(86) 3.538 56602
C(13) H(76) 3.252 66602
C(14) H(86) 3.379 56602
C(14) H(90) 2.986 56602
C(15) H(31) 3.420 56702
C(16) H(18) 3.439 66702
C(17) H(3) 3.459 66702
C(17) H(18) 3.095 66702
C(18) H(3) 3.251 66702
C(18) H(18) 3.525 66702
C(20) H(48) 3.450 65501
C(22) H(3) 3.068 66702
C(22) H(18) 3.243 66702
C(22) H(50) 2.935 56702
C(22) H(81) 3.544 55601
C(23) H(60) 3.330 65602
C(23) H(61) 2.865 65602
C(24) H(82) 3.064 66602
C(25) H(64) 2.760 55602
C(26) H(64) 2.728 55602
C(27) H(64) 2.989 55602
C(27) H(72) 3.236 55601
C(28) H(64) 3.265 55602
C(28) H(72) 3.260 55601
C(28) H(77) 3.377 65602
C(28) H(103) 3.469 55602
C(28) H(104) 3.160 55602
C(29) H(64) 3.254 55602
C(29) H(77) 3.532 65602
C(30) H(64) 3.033 55602
C(31) H(64) 3.457 55602
C(31) H(80) 3.569 55601
C(32) H(64) 3.186 55602
C(34) H(63) 3.475 55602
C(34) H(65) 3.568 55602
C(35) H(58) 3.360 55602
C(36) H(58) 3.278 55602
C(36) H(63) 3.161 55602
C(36) H(95) 3.464 .
C(37) H(58) 3.063 55602
C(37) H(63) 3.046 55602
C(37) H(98) 3.430 55602
C(37) H(99) 3.060 55602
C(38) H(58) 2.927 55602
C(38) H(98) 3.266 55602
C(38) H(99) 3.426 55602
C(39) H(58) 2.995 55602
C(39) H(61) 3.550 55602
C(39) H(62) 3.315 55602
C(40) H(58) 3.211 55602
C(40) H(61) 3.394 55602
C(42) H(95) 3.276 .
C(42) H(96) 3.502 .
C(43) H(91) 3.440 56602
C(43) H(94) 3.300 56602
C(43) H(95) 3.500 56602
C(43) H(96) 3.349 .
C(44) H(91) 2.902 56602
C(45) H(24) 3.455 45501
C(45) H(91) 3.236 56602
C(46) H(16) 3.504 45501
C(48) H(81) 3.248 56602
C(49) H(17) 3.251 56702
C(49) H(20) 3.365 45501
C(49) H(81) 3.105 56602
C(50) H(2) 3.541 56702
C(50) H(17) 3.441 56702
C(50) H(20) 2.914 45501
C(51) H(20) 2.890 45501
C(51) H(61) 3.279 55602
C(52) H(20) 3.337 45501
C(52) H(61) 3.164 55602
C(55) H(1) 3.496 54401
C(55) H(2) 3.528 54401
C(55) H(52) 3.536 55602
C(56) H(1) 3.265 54401
C(56) H(2) 2.901 54401
C(56) H(105) 2.680 55502
C(56) H(106) 3.348 55502
C(57) H(105) 2.757 55502
C(60) H(53) 3.535 55602
C(61) H(53) 3.122 55602
C(62) H(32) 3.522 55602
C(62) H(33) 3.117 55602
C(63) H(33) 2.945 55602
C(64) H(33) 3.575 55602
C(65) H(20) 3.228 65602
C(65) H(21) 3.358 65602
C(65) H(22) 3.347 65602
C(66) H(33) 3.361 55602
C(66) H(38) 2.946 55602
C(67) H(67) 3.262 55502
C(67) H(85) 3.328 55502
C(68) H(73) 3.483 65502
C(69) H(57) 3.083 65502
C(70) H(57) 2.793 65502
C(71) H(57) 3.299 65502
C(71) H(105) 3.082 65501
C(72) H(104) 3.081 65501
C(72) H(105) 3.260 65501
C(73) H(73) 3.370 65502
C(73) H(104) 3.469 65501
C(74) H(26) 3.410 55401
C(74) H(27) 3.201 55401
C(74) H(57) 3.475 65502
C(74) H(104) 3.317 55502
C(75) H(8) 2.806 66602
C(75) H(23) 3.312 66602
C(75) H(105) 3.210 65501
C(76) H(21) 3.555 65602
C(76) H(27) 3.437 65602
C(76) H(104) 3.466 65501
C(77) H(10) 3.085 56602
C(77) H(11) 3.509 56602
C(78) H(10) 3.204 56602
C(78) H(11) 3.496 56602
C(79) H(5) 3.596 56602
C(79) H(11) 3.393 56602
C(79) H(19) 3.571 55401
C(79) H(26) 3.582 55401
C(79) H(49) 3.554 56602
C(79) H(50) 3.534 56602
C(80) H(11) 3.282 56602
C(80) H(19) 3.584 55401
C(80) H(49) 2.984 56602
C(80) H(50) 3.151 56602
C(81) H(11) 3.225 56602
C(81) H(23) 3.389 66602
C(81) H(24) 3.501 66602
C(81) H(49) 3.527 56602
C(82) H(10) 3.439 56602
C(82) H(11) 3.344 56602
C(84) H(5) 3.572 56602
C(84) H(10) 3.314 56602
C(84) H(67) 3.446 55502
C(86) H(9) 3.492 56602
C(86) H(10) 3.568 56602
C(87) H(4) 3.461 56602
C(88) H(9) 3.419 56602
C(88) H(40) 3.324 .
C(89) H(4) 3.451 56602
C(89) H(9) 3.027 56602
C(89) H(40) 3.186 .
C(89) H(45) 3.433 56602
C(90) H(4) 3.033 56602
C(90) H(9) 3.430 56602
C(90) H(39) 3.590 .
C(90) H(40) 3.561 .
C(90) H(44) 3.588 .
C(90) H(44) 3.544 56602
C(90) H(45) 3.439 56602
C(91) H(4) 2.796 56602
C(91) H(7) 3.207 56602
C(92) H(4) 3.024 56602
C(92) H(7) 3.394 56602
C(93) H(41) 3.126 .
C(94) H(40) 3.373 55602
C(94) H(41) 2.896 .
C(94) H(41) 3.563 55602
C(94) H(99) 3.254 55602
C(95) H(36) 3.558 55602
C(95) H(40) 2.905 55602
C(95) H(41) 2.773 .
C(95) H(98) 3.281 55602
C(96) H(36) 3.043 55602
C(96) H(41) 2.908 .
C(97) H(36) 3.323 55602
C(97) H(41) 3.131 .
C(97) H(42) 3.422 .
C(98) H(41) 3.213 .
C(101) H(27) 3.188 55602
C(101) H(70) 2.986 45501
C(101) H(73) 3.496 55502
C(101) H(76) 3.468 45501
C(101) H(77) 3.513 45501
C(102) H(56) 3.158 55502
C(102) H(57) 3.582 55502
C(102) H(70) 3.289 45501
C(102) H(76) 2.734 45501
C(103) H(8) 3.389 56602
C(103) H(56) 3.321 55502
C(103) H(76) 2.941 45501
C(105) H(78) 2.818 .
C(105) H(88) 3.361 .
C(105) H(100) 3.597 55602
C(105) H(108) 3.19(6) .
C(106) H(89) 3.488 .
H(1) C(55) 3.496 56601
H(1) C(56) 3.265 56601
H(1) H(51) 3.402 56702
H(1) H(55) 2.986 56601
H(1) H(56) 2.494 56601
H(1) H(74) 3.522 66602
H(1) H(106) 2.723 56602
H(2) C(50) 3.541 56702
H(2) C(55) 3.528 56601
H(2) C(56) 2.901 56601
H(2) H(15) 3.130 66702
H(2) H(51) 2.791 56702
H(2) H(55) 3.456 56601
H(2) H(56) 2.282 56601
H(2) H(69) 3.412 66602
H(2) H(74) 3.044 66602
H(3) C(17) 3.459 66702
H(3) C(18) 3.251 66702
H(3) C(22) 3.068 66702
H(3) H(15) 2.752 66702
H(3) H(18) 2.488 66702
H(3) H(19) 3.002 66702
H(3) H(51) 3.386 56702
H(3) H(74) 3.438 66602
H(4) C(87) 3.461 56602
H(4) C(89) 3.451 56602
H(4) C(90) 3.033 56602
H(4) C(91) 2.796 56602
H(4) C(92) 3.024 56602
H(4) H(95) 3.445 56602
H(4) H(96) 3.089 56602
H(4) H(97) 3.430 56602
H(4) H(107) 2.889 56602
H(5) C(79) 3.596 56602
H(5) C(84) 3.572 56602
H(5) H(80) 3.468 56602
H(5) H(86) 2.624 56602
H(7) Cl(11) 3.462 66602
H(7) C(91) 3.207 56602
H(7) C(92) 3.394 56602
H(7) H(76) 3.593 66602
H(7) H(96) 2.865 56602
H(7) H(97) 3.203 56602
H(8) C(75) 2.806 66602
H(8) C(103) 3.389 56602
H(8) H(74) 2.856 66602
H(8) H(75) 2.817 66602
H(8) H(76) 2.295 66602
H(8) H(106) 3.159 56602
H(9) C(86) 3.492 56602
H(9) C(88) 3.419 56602
H(9) C(89) 3.027 56602
H(9) C(90) 3.430 56602
H(9) H(90) 2.738 56602
H(9) H(91) 3.389 56602
H(9) H(94) 3.036 56602
H(10) S(2) 2.894 56602
H(10) C(77) 3.085 56602
H(10) C(78) 3.204 56602
H(10) C(82) 3.439 56602
H(10) C(84) 3.314 56602
H(10) C(86) 3.568 56602
H(10) H(86) 2.998 56602
H(10) H(87) 2.938 56602
H(10) H(90) 2.680 56602
H(10) H(107) 3.315 56602
H(11) C(77) 3.509 56602
H(11) C(78) 3.496 56602
H(11) C(79) 3.393 56602
H(11) C(80) 3.282 56602
H(11) C(81) 3.225 56602
H(11) C(82) 3.344 56602
H(11) H(86) 3.414 56602
H(11) H(90) 3.043 56602
H(11) H(91) 3.543 56602
H(12) H(13) 3.573 56702
H(12) H(31) 3.272 56702
H(13) H(12) 3.573 56702
H(13) H(31) 2.735 56702
H(13) H(51) 3.401 56702
H(13) H(52) 3.313 56702
H(15) C(5) 3.478 66702
H(15) H(2) 3.130 66702
H(15) H(3) 2.752 66702
H(16) C(46) 3.504 65501
H(16) H(47) 3.480 65501
H(16) H(48) 2.665 65501
H(17) C(49) 3.251 56702
H(17) C(50) 3.441 56702
H(17) H(50) 2.521 56702
H(17) H(51) 2.913 56702
H(18) C(5) 3.391 66702
H(18) C(16) 3.439 66702
H(18) C(17) 3.095 66702
H(18) C(18) 3.525 66702
H(18) C(22) 3.243 66702
H(18) H(3) 2.488 66702
H(18) H(18) 2.565 66702
H(18) H(50) 2.780 56702
H(18) H(81) 3.326 55601
H(19) C(79) 3.571 55601
H(19) C(80) 3.584 55601
H(19) H(3) 3.002 66702
H(19) H(50) 3.025 56702
H(19) H(80) 3.010 55601
H(19) H(81) 3.043 55601
H(20) C(49) 3.365 65501
H(20) C(50) 2.914 65501
H(20) C(51) 2.890 65501
H(20) C(52) 3.337 65501
H(20) C(65) 3.228 65602
H(20) H(51) 3.207 65501
H(20) H(52) 3.152 65501
H(20) H(60) 3.127 65602
H(20) H(61) 2.487 65602
H(21) C(65) 3.358 65602
H(21) C(76) 3.555 65602
H(21) H(60) 2.940 65602
H(21) H(61) 2.967 65602
H(21) H(77) 3.569 65602
H(21) H(79) 2.903 65602
H(22) C(65) 3.347 65602
H(22) H(43) 3.021 65501
H(22) H(60) 3.383 65602
H(22) H(61) 2.673 65602
H(22) H(62) 3.508 65602
H(23) C(75) 3.312 66602
H(23) C(81) 3.389 66602
H(23) H(74) 2.893 66602
H(23) H(75) 2.837 66602
H(23) H(81) 3.328 66602
H(23) H(82) 2.652 66602
H(24) C(45) 3.455 65501
H(24) C(81) 3.501 66602
H(24) H(47) 2.703 65501
H(24) H(48) 3.270 65501
H(24) H(81) 3.567 66602
H(24) H(82) 2.611 66602
H(26) C(74) 3.410 55601
H(26) C(79) 3.582 55601
H(26) H(59) 3.544 55602
H(26) H(64) 3.523 55602
H(26) H(71) 3.342 55601
H(26) H(72) 2.671 55601
H(26) H(80) 2.833 55601
H(26) H(83) 2.768 55601
H(27) C(74) 3.201 55601
H(27) C(76) 3.437 65602
H(27) C(101) 3.188 55602
H(27) H(71) 3.458 55601
H(27) H(72) 2.707 55601
H(27) H(73) 2.965 55601
H(27) H(77) 2.646 65602
H(27) H(79) 3.427 65602
H(27) H(103) 3.280 55602
H(27) H(104) 2.378 55602
H(28) H(77) 2.958 65602
H(29) H(50) 3.206 56702
H(29) H(80) 2.724 55601
H(31) C(15) 3.420 56702
H(31) H(12) 3.272 56702
H(31) H(13) 2.735 56702
H(31) H(85) 3.141 55601
H(31) H(86) 3.202 55601
H(32) C(62) 3.522 55602
H(32) H(64) 3.057 55602
H(33) C(62) 3.117 55602
H(33) C(63) 2.945 55602
H(33) C(64) 3.575 55602
H(33) C(66) 3.361 55602
H(33) H(59) 2.971 55602
H(33) H(64) 2.718 55602
H(33) H(85) 3.239 55601
H(36) Cl(3) 3.348 .
H(36) C(95) 3.558 55602
H(36) C(96) 3.043 55602
H(36) C(97) 3.323 55602
H(36) H(65) 3.391 55602
H(36) H(100) 3.032 55602
H(36) H(101) 3.484 55602
H(37) Cl(10) 3.576 .
H(38) C(66) 2.946 55602
H(38) H(63) 2.567 55602
H(38) H(64) 2.854 55602
H(38) H(65) 2.925 55602
H(39) C(90) 3.590 .
H(39) H(63) 3.166 55602
H(39) H(95) 3.363 .
H(40) C(88) 3.324 .
H(40) C(89) 3.186 .
H(40) C(90) 3.561 .
H(40) C(94) 3.373 55602
H(40) C(95) 2.905 55602
H(40) H(58) 3.558 55602
H(40) H(63) 2.972 55602
H(40) H(93) 3.581 .
H(40) H(94) 3.372 .
H(40) H(98) 3.157 55602
H(40) H(99) 2.247 55602
H(41) C(93) 3.126 .
H(41) C(94) 2.896 .
H(41) C(94) 3.563 55602
H(41) C(95) 2.773 .
H(41) C(96) 2.908 .
H(41) C(97) 3.131 .
H(41) C(98) 3.213 .
H(41) H(58) 3.363 55602
H(41) H(98) 3.402 .
H(41) H(98) 2.856 55602
H(41) H(99) 3.208 .
H(41) H(99) 3.028 55602
H(41) H(100) 3.414 .
H(42) Cl(5) 3.447 55602
H(42) Cl(8) 3.516 45501
H(42) C(97) 3.422 .
H(42) H(58) 3.452 55602
H(42) H(61) 3.475 55602
H(42) H(62) 2.988 55602
H(42) H(101) 3.406 .
H(43) H(22) 3.021 45501
H(43) H(61) 3.205 55602
H(44) C(90) 3.588 .
H(44) C(90) 3.544 56602
H(44) H(95) 2.748 .
H(44) H(95) 3.060 56602
H(45) Cl(1) 2.872 56602
H(45) C(89) 3.433 56602
H(45) C(90) 3.439 56602
H(45) H(94) 2.822 56602
H(45) H(95) 3.554 .
H(45) H(95) 2.847 56602
H(45) H(96) 3.358 .
H(46) Cl(9) 3.345 45501
H(46) Cl(12) 3.480 56602
H(46) H(91) 2.866 56602
H(47) Cl(10) 3.296 45501
H(47) Cl(12) 3.331 45501
H(47) H(16) 3.480 45501
H(47) H(24) 2.703 45501
H(47) H(82) 3.455 56602
H(47) H(91) 3.414 56602
H(48) C(20) 3.450 45501
H(48) H(16) 2.665 45501
H(48) H(24) 3.270 45501
H(49) C(79) 3.554 56602
H(49) C(80) 2.984 56602
H(49) C(81) 3.527 56602
H(49) H(81) 2.705 56602
H(50) C(22) 2.935 56702
H(50) C(79) 3.534 56602
H(50) C(80) 3.151 56602
H(50) H(17) 2.521 56702
H(50) H(18) 2.780 56702
H(50) H(19) 3.025 56702
H(50) H(29) 3.206 56702
H(50) H(80) 3.165 56602
H(50) H(81) 2.400 56602
H(51) C(3) 3.039 56702
H(51) C(4) 2.664 56702
H(51) C(5) 3.023 56702
H(51) H(1) 3.402 56702
H(51) H(2) 2.791 56702
H(51) H(3) 3.386 56702
H(51) H(13) 3.401 56702
H(51) H(17) 2.913 56702
H(51) H(20) 3.207 45501
H(52) C(55) 3.536 55602
H(52) H(13) 3.313 56702
H(52) H(20) 3.152 45501
H(52) H(55) 2.847 55602
H(52) H(61) 3.163 55602
H(53) C(60) 3.535 55602
H(53) C(61) 3.122 55602
H(53) H(58) 2.865 55602
H(53) H(61) 2.948 55602
H(55) H(1) 2.986 54401
H(55) H(2) 3.456 54401
H(55) H(52) 2.847 55602
H(55) H(85) 3.571 55502
H(56) C(3) 2.968 54401
H(56) C(4) 2.856 54401
H(56) C(102) 3.158 55502
H(56) C(103) 3.321 55502
H(56) H(1) 2.494 54401
H(56) H(2) 2.282 54401
H(56) H(69) 3.524 65502
H(56) H(74) 3.223 65502
H(56) H(76) 3.443 65502
H(56) H(105) 2.431 55502
H(56) H(106) 2.789 55502
H(57) C(69) 3.083 65502
H(57) C(70) 2.793 65502
H(57) C(71) 3.299 65502
H(57) C(74) 3.475 65502
H(57) C(102) 3.582 55502
H(57) H(69) 2.825 65502
H(57) H(73) 3.070 65502
H(57) H(105) 2.621 55502
H(58) C(35) 3.360 55602
H(58) C(36) 3.278 55602
H(58) C(37) 3.063 55602
H(58) C(38) 2.927 55602
H(58) C(39) 2.995 55602
H(58) C(40) 3.211 55602
H(58) H(40) 3.558 55602
H(58) H(41) 3.363 55602
H(58) H(42) 3.452 55602
H(58) H(53) 2.865 55602
H(59) H(26) 3.544 55602
H(59) H(33) 2.971 55602
H(60) C(23) 3.330 65602
H(60) H(20) 3.127 65602
H(60) H(21) 2.940 65602
H(60) H(22) 3.383 65602
H(61) C(23) 2.865 65602
H(61) C(39) 3.550 55602
H(61) C(40) 3.394 55602
H(61) C(51) 3.279 55602
H(61) C(52) 3.164 55602
H(61) H(20) 2.487 65602
H(61) H(21) 2.967 65602
H(61) H(22) 2.673 65602
H(61) H(42) 3.475 55602
H(61) H(43) 3.205 55602
H(61) H(52) 3.163 55602
H(61) H(53) 2.948 55602
H(62) Cl(5) 3.243 .
H(62) C(39) 3.315 55602
H(62) H(22) 3.508 65602
H(62) H(42) 2.988 55602
H(63) S(1) 3.561 55602
H(63) C(34) 3.475 55602
H(63) C(36) 3.161 55602
H(63) C(37) 3.046 55602
H(63) H(38) 2.567 55602
H(63) H(39) 3.166 55602
H(63) H(40) 2.972 55602
H(64) S(1) 3.549 55602
H(64) C(25) 2.760 55602
H(64) C(26) 2.728 55602
H(64) C(27) 2.989 55602
H(64) C(28) 3.265 55602
H(64) C(29) 3.254 55602
H(64) C(30) 3.033 55602
H(64) C(31) 3.457 55602
H(64) C(32) 3.186 55602
H(64) H(26) 3.523 55602
H(64) H(32) 3.057 55602
H(64) H(33) 2.718 55602
H(64) H(38) 2.854 55602
H(65) C(34) 3.568 55602
H(65) H(36) 3.391 55602
H(65) H(38) 2.925 55602
H(66) H(67) 3.096 55502
H(66) H(68) 3.563 55502
H(67) C(67) 3.262 55502
H(67) C(84) 3.446 55502
H(67) H(66) 3.096 55502
H(67) H(67) 3.020 55502
H(67) H(68) 3.118 55502
H(67) H(85) 2.658 55502
H(67) H(87) 3.542 55502
H(68) H(66) 3.563 55502
H(68) H(67) 3.118 55502
H(68) H(83) 3.464 55502
H(68) H(85) 3.267 55502
H(69) H(2) 3.412 66602
H(69) H(56) 3.524 65502
H(69) H(57) 2.825 65502
H(70) Cl(4) 3.240 .
H(70) Cl(6) 3.015 .
H(70) C(101) 2.986 65501
H(70) C(102) 3.289 65501
H(70) H(104) 2.768 65501
H(70) H(105) 3.291 65501
H(71) H(26) 3.342 55401
H(71) H(27) 3.458 55401
H(71) H(104) 3.188 55502
H(71) H(105) 3.244 55502
H(72) C(27) 3.236 55401
H(72) C(28) 3.260 55401
H(72) H(26) 2.671 55401
H(72) H(27) 2.707 55401
H(72) H(104) 3.510 55502
H(73) C(68) 3.483 65502
H(73) C(73) 3.370 65502
H(73) C(101) 3.496 55502
H(73) H(27) 2.965 55401
H(73) H(57) 3.070 65502
H(73) H(77) 3.440 65502
H(73) H(79) 3.564 65502
H(73) H(104) 2.757 55502
H(73) H(105) 3.205 55502
H(74) C(3) 3.182 66602
H(74) C(4) 2.857 66602
H(74) C(5) 3.131 66602
H(74) H(1) 3.522 66602
H(74) H(2) 3.044 66602
H(74) H(3) 3.438 66602
H(74) H(8) 2.856 66602
H(74) H(23) 2.893 66602
H(74) H(56) 3.223 65502
H(74) H(105) 3.476 65501
H(75) Cl(11) 3.474 .
H(75) H(8) 2.817 66602
H(75) H(23) 2.837 66602
H(76) C(13) 3.252 66602
H(76) C(101) 3.468 65501
H(76) C(102) 2.734 65501
H(76) C(103) 2.941 65501
H(76) H(7) 3.593 66602
H(76) H(8) 2.295 66602
H(76) H(56) 3.443 65502
H(76) H(105) 2.649 65501
H(76) H(106) 3.030 65501
H(77) Cl(4) 3.102 .
H(77) Cl(6) 3.469 .
H(77) C(28) 3.377 65602
H(77) C(29) 3.532 65602
H(77) C(101) 3.513 65501
H(77) H(21) 3.569 65602
H(77) H(27) 2.646 65602
H(77) H(28) 2.958 65602
H(77) H(73) 3.440 65502
H(77) H(104) 2.707 65501
H(78) Cl(4) 3.053 .
H(78) Cl(5) 3.213 .
H(78) Cl(6) 3.286 .
H(78) Cl(7) 3.208 .
H(78) C(105) 2.818 .
H(79) H(21) 2.903 65602
H(79) H(27) 3.427 65602
H(79) H(73) 3.564 65502
H(80) C(31) 3.569 55401
H(80) H(5) 3.468 56602
H(80) H(19) 3.010 55401
H(80) H(26) 2.833 55401
H(80) H(29) 2.724 55401
H(80) H(50) 3.165 56602
H(81) C(22) 3.544 55401
H(81) C(48) 3.248 56602
H(81) C(49) 3.105 56602
H(81) H(18) 3.326 55401
H(81) H(19) 3.043 55401
H(81) H(23) 3.328 66602
H(81) H(24) 3.567 66602
H(81) H(49) 2.705 56602
H(81) H(50) 2.400 56602
H(82) C(24) 3.064 66602
H(82) H(23) 2.652 66602
H(82) H(24) 2.611 66602
H(82) H(47) 3.455 56602
H(83) H(26) 2.768 55401
H(83) H(68) 3.464 55502
H(85) C(67) 3.328 55502
H(85) H(31) 3.141 55401
H(85) H(33) 3.239 55401
H(85) H(55) 3.571 55502
H(85) H(67) 2.658 55502
H(85) H(68) 3.267 55502
H(86) C(10) 3.185 56602
H(86) C(11) 2.817 56602
H(86) C(12) 3.538 56602
H(86) C(14) 3.379 56602
H(86) H(5) 2.624 56602
H(86) H(10) 2.998 56602
H(86) H(11) 3.414 56602
H(86) H(31) 3.202 55401
H(87) C(10) 3.569 56602
H(87) H(10) 2.938 56602
H(87) H(67) 3.542 55502
H(88) Cl(6) 3.572 .
H(88) C(105) 3.361 .
H(89) Cl(9) 3.185 .
H(89) Cl(11) 3.239 .
H(89) C(106) 3.488 .
H(90) C(14) 2.986 56602
H(90) H(9) 2.738 56602
H(90) H(10) 2.680 56602
H(90) H(11) 3.043 56602
H(91) C(43) 3.440 56602
H(91) C(44) 2.902 56602
H(91) C(45) 3.236 56602
H(91) H(9) 3.389 56602
H(91) H(11) 3.543 56602
H(91) H(46) 2.866 56602
H(91) H(47) 3.414 56602
H(92) Cl(3) 3.225 .
H(93) H(40) 3.581 .
H(93) H(99) 3.405 55602
H(94) C(43) 3.300 56602
H(94) H(9) 3.036 56602
H(94) H(40) 3.372 .
H(94) H(45) 2.822 56602
H(95) Cl(1) 3.110 .
H(95) C(36) 3.464 .
H(95) C(42) 3.276 .
H(95) C(43) 3.500 56602
H(95) H(4) 3.445 56602
H(95) H(39) 3.363 .
H(95) H(44) 2.748 .
H(95) H(44) 3.060 56602
H(95) H(45) 3.554 .
H(95) H(45) 2.847 56602
H(96) Cl(8) 3.366 45501
H(96) C(42) 3.502 .
H(96) C(43) 3.349 .
H(96) H(4) 3.089 56602
H(96) H(7) 2.865 56602
H(96) H(45) 3.358 .
H(97) Cl(8) 3.570 45501
H(97) H(4) 3.430 56602
H(97) H(7) 3.203 56602
H(98) C(37) 3.430 55602
H(98) C(38) 3.266 55602
H(98) C(95) 3.281 55602
H(98) H(40) 3.157 55602
H(98) H(41) 3.402 .
H(98) H(41) 2.856 55602
H(98) H(99) 2.812 55602
H(99) Cl(2) 2.963 55602
H(99) C(37) 3.060 55602
H(99) C(38) 3.426 55602
H(99) C(94) 3.254 55602
H(99) H(40) 2.247 55602
H(99) H(41) 3.208 .
H(99) H(41) 3.028 55602
H(99) H(93) 3.405 55602
H(99) H(98) 2.812 55602
H(100) Cl(2) 2.840 55602
H(100) Cl(3) 2.877 55602
H(100) Cl(5) 3.364 55602
H(100) C(105) 3.597 55602
H(100) H(36) 3.032 55602
H(100) H(41) 3.414 .
H(101) Cl(4) 2.779 45501
H(101) Cl(5) 3.380 55602
H(101) Cl(6) 3.041 45501
H(101) H(36) 3.484 55602
H(101) H(42) 3.406 .
H(102) Cl(4) 3.122 45501
H(102) Cl(6) 3.142 45501
H(103) C(28) 3.469 55602
H(103) H(27) 3.280 55602
H(104) C(28) 3.160 55602
H(104) C(72) 3.081 45501
H(104) C(73) 3.469 45501
H(104) C(74) 3.317 55502
H(104) C(76) 3.466 45501
H(104) H(27) 2.378 55602
H(104) H(70) 2.768 45501
H(104) H(71) 3.188 55502
H(104) H(72) 3.510 55502
H(104) H(73) 2.757 55502
H(104) H(77) 2.707 45501
H(105) C(56) 2.680 55502
H(105) C(57) 2.757 55502
H(105) C(71) 3.082 45501
H(105) C(72) 3.260 45501
H(105) C(75) 3.210 45501
H(105) H(56) 2.431 55502
H(105) H(57) 2.621 55502
H(105) H(70) 3.291 45501
H(105) H(71) 3.244 55502
H(105) H(73) 3.205 55502
H(105) H(74) 3.476 45501
H(105) H(76) 2.649 45501
H(106) C(3) 3.437 56602
H(106) C(8) 3.502 56602
H(106) C(56) 3.348 55502
H(106) H(1) 2.723 56602
H(106) H(8) 3.159 56602
H(106) H(56) 2.789 55502
H(106) H(76) 3.030 45501
H(107) C(8) 3.567 56602
H(107) C(9) 3.047 56602
H(107) C(10) 3.546 56602
H(107) H(4) 2.889 56602
H(107) H(10) 3.315 56602
H(108) C(105) 3.19(6) .

loop_
_geom_torsion_atom_site_label_1
_geom_torsion_atom_site_label_2
_geom_torsion_atom_site_label_3
_geom_torsion_atom_site_label_4
_geom_torsion
Cl(1) Ru(1) S(1) Ge(1) 70.25(4)
Cl(1) Ru(1) P(1) C(35) 46.6(2)
Cl(1) Ru(1) P(1) C(41) -74.13(17)
Cl(1) Ru(1) P(1) C(47) 164.45(17)
Cl(1) Ru(1) C(7) C(2) -68.8(5)
Cl(1) Ru(1) C(7) C(8) 45.8(2)
Cl(1) Ru(1) C(7) C(12) 178.8(2)
Cl(1) Ru(1) C(8) C(7) -139.8(2)
Cl(1) Ru(1) C(8) C(9) 87.9(2)
Cl(1) Ru(1) C(8) C(13) -22.7(5)
Cl(1) Ru(1) C(9) C(8) -90.8(2)
Cl(1) Ru(1) C(9) C(10) 136.9(2)
Cl(1) Ru(1) C(10) C(9) -48.2(3)
Cl(1) Ru(1) C(10) C(11) 179.8(2)
Cl(1) Ru(1) C(10) C(14) 65.6(5)
Cl(1) Ru(1) C(11) C(10) -0.4(4)
Cl(1) Ru(1) C(11) C(12) -133.7(2)
Cl(1) Ru(1) C(12) C(7) -2.4(4)
Cl(1) Ru(1) C(12) C(11) 127.1(3)
Cl(1) Ru(1) C(12) C(15) -120.8(4)
S(1) Ru(1) P(1) C(35) -45.1(2)
S(1) Ru(1) P(1) C(41) -165.74(17)
S(1) Ru(1) P(1) C(47) 72.83(17)
P(1) Ru(1) S(1) Ge(1) 160.62(5)
S(1) Ru(1) C(7) C(2) 22.8(5)
S(1) Ru(1) C(7) C(8) 137.4(2)
S(1) Ru(1) C(7) C(12) -89.5(2)
C(7) Ru(1) S(1) Ge(1) -45.62(12)
S(1) Ru(1) C(8) C(7) -48.6(2)
S(1) Ru(1) C(8) C(9) 179.1(2)
S(1) Ru(1) C(8) C(13) 68.5(5)
C(8) Ru(1) S(1) Ge(1) -18.99(15)
S(1) Ru(1) C(9) C(8) -1.8(4)
S(1) Ru(1) C(9) C(10) -134.1(2)
C(9) Ru(1) S(1) Ge(1) -17.8(3)
S(1) Ru(1) C(10) C(9) 130.1(3)
S(1) Ru(1) C(10) C(11) -1.9(4)
S(1) Ru(1) C(10) C(14) -116.1(5)
C(10) Ru(1) S(1) Ge(1) -108.2(2)
S(1) Ru(1) C(11) C(10) 179.1(2)
S(1) Ru(1) C(11) C(12) 45.8(3)
C(11) Ru(1) S(1) Ge(1) -109.50(14)
S(1) Ru(1) C(12) C(7) 90.1(2)
S(1) Ru(1) C(12) C(11) -140.5(2)
S(1) Ru(1) C(12) C(15) -28.3(4)
C(12) Ru(1) S(1) Ge(1) -83.42(13)
P(1) Ru(1) C(7) C(2) 97.7(5)
P(1) Ru(1) C(7) C(8) -147.7(2)
P(1) Ru(1) C(7) C(12) -14.7(4)
C(7) Ru(1) P(1) C(35) -121.3(3)
C(7) Ru(1) P(1) C(41) 118.0(3)
C(7) Ru(1) P(1) C(47) -3.4(3)
P(1) Ru(1) C(8) C(7) 132.5(3)
P(1) Ru(1) C(8) C(9) 0.2(3)
P(1) Ru(1) C(8) C(13) -110.4(5)
C(8) Ru(1) P(1) C(35) 133.9(4)
C(8) Ru(1) P(1) C(41) 13.2(4)
C(8) Ru(1) P(1) C(47) -108.2(4)
P(1) Ru(1) C(9) C(8) -179.91(12)
P(1) Ru(1) C(9) C(10) 47.8(3)
C(9) Ru(1) P(1) C(35) 134.1(2)
C(9) Ru(1) P(1) C(41) 13.4(2)
C(9) Ru(1) P(1) C(47) -108.0(2)
P(1) Ru(1) C(10) C(9) -141.6(2)
P(1) Ru(1) C(10) C(11) 86.4(2)
P(1) Ru(1) C(10) C(14) -27.8(5)
C(10) Ru(1) P(1) C(35) 160.5(2)
C(10) Ru(1) P(1) C(41) 39.8(2)
C(10) Ru(1) P(1) C(47) -81.6(2)
P(1) Ru(1) C(11) C(10) -96.6(2)
P(1) Ru(1) C(11) C(12) 130.1(2)
C(11) Ru(1) P(1) C(35) -162.6(2)
C(11) Ru(1) P(1) C(41) 76.8(2)
C(11) Ru(1) P(1) C(47) -44.7(2)
P(1) Ru(1) C(12) C(7) 172.7(2)
P(1) Ru(1) C(12) C(11) -57.9(2)
P(1) Ru(1) C(12) C(15) 54.3(5)
C(12) Ru(1) P(1) C(35) -131.2(2)
C(12) Ru(1) P(1) C(41) 108.1(2)
C(12) Ru(1) P(1) C(47) -13.3(2)
C(7) Ru(1) C(8) C(9) -132.3(4)
C(7) Ru(1) C(8) C(13) 117.1(6)
C(8) Ru(1) C(7) C(2) -114.6(6)
C(8) Ru(1) C(7) C(12) 133.0(3)
C(7) Ru(1) C(9) C(8) 28.8(2)
C(7) Ru(1) C(9) C(10) -103.5(3)
C(9) Ru(1) C(7) C(2) -143.8(5)
C(9) Ru(1) C(7) C(8) -29.1(2)
C(9) Ru(1) C(7) C(12) 103.9(3)
C(7) Ru(1) C(10) C(9) 65.4(3)
C(7) Ru(1) C(10) C(11) -66.6(2)
C(7) Ru(1) C(10) C(14) 179.2(5)
C(10) Ru(1) C(7) C(2) 180.0(4)
C(10) Ru(1) C(7) C(8) -65.4(2)
C(10) Ru(1) C(7) C(12) 67.6(2)
C(7) Ru(1) C(11) C(10) 102.4(3)
C(7) Ru(1) C(11) C(12) -30.9(2)
C(11) Ru(1) C(7) C(2) 143.2(5)
C(11) Ru(1) C(7) C(8) -102.1(3)
C(11) Ru(1) C(7) C(12) 30.9(2)
C(7) Ru(1) C(12) C(11) 129.4(4)
C(7) Ru(1) C(12) C(15) -118.4(5)
C(12) Ru(1) C(7) C(2) 112.3(6)
C(12) Ru(1) C(7) C(8) -133.0(3)
C(8) Ru(1) C(9) C(10) -132.3(4)
C(9) Ru(1) C(8) C(7) 132.3(4)
C(9) Ru(1) C(8) C(13) -110.6(6)
C(8) Ru(1) C(10) C(9) 29.1(2)
C(8) Ru(1) C(10) C(11) -102.9(3)
C(8) Ru(1) C(10) C(14) 142.9(5)
C(10) Ru(1) C(8) C(7) 103.5(2)
C(10) Ru(1) C(8) C(9) -28.8(2)
C(10) Ru(1) C(8) C(13) -139.4(5)
C(8) Ru(1) C(11) C(10) 65.8(2)
C(8) Ru(1) C(11) C(12) -67.4(3)
C(11) Ru(1) C(8) C(7) 66.8(2)
C(11) Ru(1) C(8) C(9) -65.5(3)
C(11) Ru(1) C(8) C(13) -176.1(5)
C(8) Ru(1) C(12) C(7) -28.2(2)
C(8) Ru(1) C(12) C(11) 101.2(3)
C(8) Ru(1) C(12) C(15) -146.6(5)
C(12) Ru(1) C(8) C(7) 29.0(2)
C(12) Ru(1) C(8) C(9) -103.3(3)
C(12) Ru(1) C(8) C(13) 146.1(5)
C(9) Ru(1) C(10) C(11) -132.0(4)
C(9) Ru(1) C(10) C(14) 113.8(6)
C(10) Ru(1) C(9) C(8) 132.3(4)
C(9) Ru(1) C(11) C(10) 29.0(2)
C(9) Ru(1) C(11) C(12) -104.3(3)
C(11) Ru(1) C(9) C(8) 103.1(3)
C(11) Ru(1) C(9) C(10) -29.2(2)
C(9) Ru(1) C(12) C(7) -64.9(2)
C(9) Ru(1) C(12) C(11) 64.5(2)
C(9) Ru(1) C(12) C(15) 176.7(5)
C(12) Ru(1) C(9) C(8) 66.0(3)
C(12) Ru(1) C(9) C(10) -66.3(3)
C(10) Ru(1) C(11) C(12) -133.2(4)
C(11) Ru(1) C(10) C(9) 132.0(4)
C(11) Ru(1) C(10) C(14) -114.2(6)
C(10) Ru(1) C(12) C(7) -101.2(3)
C(10) Ru(1) C(12) C(11) 28.2(2)
C(10) Ru(1) C(12) C(15) 140.4(5)
C(12) Ru(1) C(10) C(9) 103.2(3)
C(12) Ru(1) C(10) C(11) -28.8(2)
C(12) Ru(1) C(10) C(14) -143.0(5)
C(11) Ru(1) C(12) C(7) -129.4(4)
C(11) Ru(1) C(12) C(15) 112.2(5)
C(12) Ru(1) C(11) C(10) 133.2(4)
Cl(2) Ru(2) S(2) Ge(2) 68.44(4)
Cl(2) Ru(2) P(2) C(87) 50.4(2)
Cl(2) Ru(2) P(2) C(93) -73.66(17)
Cl(2) Ru(2) P(2) C(99) 168.66(18)
Cl(2) Ru(2) C(59) C(54) -64.5(5)
Cl(2) Ru(2) C(59) C(60) 47.8(2)
Cl(2) Ru(2) C(59) C(64) -179.7(2)
Cl(2) Ru(2) C(60) C(59) -137.8(2)
Cl(2) Ru(2) C(60) C(61) 90.1(2)
Cl(2) Ru(2) C(60) C(65) -20.2(4)
Cl(2) Ru(2) C(61) C(60) -89.1(2)
Cl(2) Ru(2) C(61) C(62) 139.1(2)
Cl(2) Ru(2) C(62) C(61) -46.6(3)
Cl(2) Ru(2) C(62) C(63) -179.1(2)
Cl(2) Ru(2) C(62) C(66) 67.6(5)
Cl(2) Ru(2) C(63) C(62) 1.8(4)
Cl(2) Ru(2) C(63) C(64) -131.0(2)
Cl(2) Ru(2) C(64) C(59) 0.6(4)
Cl(2) Ru(2) C(64) C(63) 130.5(2)
Cl(2) Ru(2) C(64) C(67) -116.3(4)
S(2) Ru(2) P(2) C(87) -40.7(2)
S(2) Ru(2) P(2) C(93) -164.81(17)
S(2) Ru(2) P(2) C(99) 77.51(18)
P(2) Ru(2) S(2) Ge(2) 157.38(5)
S(2) Ru(2) C(59) C(54) 26.6(5)
S(2) Ru(2) C(59) C(60) 139.0(2)
S(2) Ru(2) C(59) C(64) -88.5(2)
C(59) Ru(2) S(2) Ge(2) -46.53(13)
S(2) Ru(2) C(60) C(59) -47.3(2)
S(2) Ru(2) C(60) C(61) -179.4(2)
S(2) Ru(2) C(60) C(65) 70.2(5)
C(60) Ru(2) S(2) Ge(2) -20.60(15)
S(2) Ru(2) C(61) C(60) 1.2(4)
S(2) Ru(2) C(61) C(62) -130.6(2)
C(61) Ru(2) S(2) Ge(2) -21.4(3)
S(2) Ru(2) C(62) C(61) 132.5(3)
S(2) Ru(2) C(62) C(63) -0.1(3)
S(2) Ru(2) C(62) C(66) -113.3(5)
C(62) Ru(2) S(2) Ge(2) -110.7(2)
S(2) Ru(2) C(63) C(62) 179.97(17)
S(2) Ru(2) C(63) C(64) 47.2(2)
C(63) Ru(2) S(2) Ge(2) -110.72(14)
S(2) Ru(2) C(64) C(59) 91.2(2)
S(2) Ru(2) C(64) C(63) -139.0(2)
S(2) Ru(2) C(64) C(67) -25.8(4)
C(64) Ru(2) S(2) Ge(2) -84.09(14)
P(2) Ru(2) C(59) C(54) 100.1(5)
P(2) Ru(2) C(59) C(60) -147.5(2)
P(2) Ru(2) C(59) C(64) -15.0(4)
C(59) Ru(2) P(2) C(87) -115.7(3)
C(59) Ru(2) P(2) C(93) 120.2(3)
C(59) Ru(2) P(2) C(99) 2.5(3)
P(2) Ru(2) C(60) C(59) 138.6(3)
P(2) Ru(2) C(60) C(61) 6.5(5)
P(2) Ru(2) C(60) C(65) -103.9(5)
C(60) Ru(2) P(2) C(87) 134.0(4)
C(60) Ru(2) P(2) C(93) 9.9(4)
C(60) Ru(2) P(2) C(99) -107.8(4)
P(2) Ru(2) C(61) C(60) -177.4(2)
P(2) Ru(2) C(61) C(62) 50.8(3)
C(61) Ru(2) P(2) C(87) 138.7(2)
C(61) Ru(2) P(2) C(93) 14.6(2)
C(61) Ru(2) P(2) C(99) -103.1(2)
P(2) Ru(2) C(62) C(61) -138.9(2)
P(2) Ru(2) C(62) C(63) 88.6(2)
P(2) Ru(2) C(62) C(66) -24.7(5)
C(62) Ru(2) P(2) C(87) 166.1(2)
C(62) Ru(2) P(2) C(93) 41.9(2)
C(62) Ru(2) P(2) C(99) -75.7(2)
P(2) Ru(2) C(63) C(62) -95.3(2)
P(2) Ru(2) C(63) C(64) 132.0(2)
C(63) Ru(2) P(2) C(87) -157.0(2)
C(63) Ru(2) P(2) C(93) 78.9(2)
C(63) Ru(2) P(2) C(99) -38.8(2)
P(2) Ru(2) C(64) C(59) 172.9(2)
P(2) Ru(2) C(64) C(63) -57.2(2)
P(2) Ru(2) C(64) C(67) 56.0(5)
C(64) Ru(2) P(2) C(87) -126.0(2)
C(64) Ru(2) P(2) C(93) 109.9(2)
C(64) Ru(2) P(2) C(99) -7.8(2)
C(59) Ru(2) C(60) C(61) -132.1(4)
C(59) Ru(2) C(60) C(65) 117.5(6)
C(60) Ru(2) C(59) C(54) -112.4(6)
C(60) Ru(2) C(59) C(64) 132.5(4)
C(59) Ru(2) C(61) C(60) 28.7(2)
C(59) Ru(2) C(61) C(62) -103.1(3)
C(61) Ru(2) C(59) C(54) -141.8(5)
C(61) Ru(2) C(59) C(60) -29.5(2)
C(61) Ru(2) C(59) C(64) 103.0(3)
C(59) Ru(2) C(62) C(61) 65.9(3)
C(59) Ru(2) C(62) C(63) -66.6(2)
C(59) Ru(2) C(62) C(66) -179.9(4)
C(62) Ru(2) C(59) C(54) -177.6(5)
C(62) Ru(2) C(59) C(60) -65.3(2)
C(62) Ru(2) C(59) C(64) 67.2(2)
C(59) Ru(2) C(63) C(62) 102.2(2)
C(59) Ru(2) C(63) C(64) -30.5(2)
C(63) Ru(2) C(59) C(54) 145.7(5)
C(63) Ru(2) C(59) C(60) -101.9(3)
C(63) Ru(2) C(59) C(64) 30.6(2)
C(59) Ru(2) C(64) C(63) 129.9(4)
C(59) Ru(2) C(64) C(67) -116.9(5)
C(64) Ru(2) C(59) C(54) 115.2(6)
C(64) Ru(2) C(59) C(60) -132.5(4)
C(60) Ru(2) C(61) C(62) -131.8(4)
C(61) Ru(2) C(60) C(59) 132.1(4)
C(61) Ru(2) C(60) C(65) -110.4(6)
C(60) Ru(2) C(62) C(61) 29.7(3)
C(60) Ru(2) C(62) C(63) -102.8(3)
C(60) Ru(2) C(62) C(66) 143.9(5)
C(62) Ru(2) C(60) C(59) 103.5(3)
C(62) Ru(2) C(60) C(61) -28.6(2)
C(62) Ru(2) C(60) C(65) -139.0(5)
C(60) Ru(2) C(63) C(62) 65.7(2)
C(60) Ru(2) C(63) C(64) -67.0(2)
C(63) Ru(2) C(60) C(59) 66.9(2)
C(63) Ru(2) C(60) C(61) -65.2(2)
C(63) Ru(2) C(60) C(65) -175.6(5)
C(60) Ru(2) C(64) C(59) -28.5(2)
C(60) Ru(2) C(64) C(63) 101.4(3)
C(60) Ru(2) C(64) C(67) -145.4(5)
C(64) Ru(2) C(60) C(59) 29.3(2)
C(64) Ru(2) C(60) C(61) -102.9(3)
C(64) Ru(2) C(60) C(65) 146.8(5)
C(61) Ru(2) C(62) C(63) -132.5(4)
C(61) Ru(2) C(62) C(66) 114.2(6)
C(62) Ru(2) C(61) C(60) 131.8(4)
C(61) Ru(2) C(63) C(62) 28.4(2)
C(61) Ru(2) C(63) C(64) -104.3(3)
C(63) Ru(2) C(61) C(60) 102.9(3)
C(63) Ru(2) C(61) C(62) -28.9(2)
C(61) Ru(2) C(64) C(59) -65.7(2)
C(61) Ru(2) C(64) C(63) 64.1(2)
C(61) Ru(2) C(64) C(67) 177.3(5)
C(64) Ru(2) C(61) C(60) 65.9(3)
C(64) Ru(2) C(61) C(62) -65.9(3)
C(62) Ru(2) C(63) C(64) -132.7(4)
C(63) Ru(2) C(62) C(61) 132.5(4)
C(63) Ru(2) C(62) C(66) -113.3(6)
C(62) Ru(2) C(64) C(59) -101.4(2)
C(62) Ru(2) C(64) C(63) 28.5(2)
C(62) Ru(2) C(64) C(67) 141.7(5)
C(64) Ru(2) C(62) C(61) 103.4(3)
C(64) Ru(2) C(62) C(63) -29.1(2)
C(64) Ru(2) C(62) C(66) -142.4(5)
C(63) Ru(2) C(64) C(59) -129.9(4)
C(63) Ru(2) C(64) C(67) 113.2(5)
C(64) Ru(2) C(63) C(62) 132.7(4)
O(1) Ge(1) S(1) Ru(1) -58.00(14)
S(1) Ge(1) C(1) C(2) -26.2(4)
S(1) Ge(1) C(1) C(6) 151.2(4)
C(1) Ge(1) S(1) Ru(1) 56.93(17)
S(1) Ge(1) C(25) C(26) -61.4(3)
S(1) Ge(1) C(25) C(30) 117.6(3)
C(25) Ge(1) S(1) Ru(1) -179.17(16)
O(1) Ge(1) C(1) C(2) 91.6(4)
O(1) Ge(1) C(1) C(6) -91.0(4)
O(1) Ge(1) C(25) C(26) 180.0(3)
O(1) Ge(1) C(25) C(30) -1.0(4)
C(1) Ge(1) C(25) C(26) 62.5(4)
C(1) Ge(1) C(25) C(30) -118.5(4)
C(25) Ge(1) C(1) C(2) -146.0(4)
C(25) Ge(1) C(1) C(6) 31.4(5)
O(2) Ge(2) S(2) Ru(2) -58.37(12)
S(2) Ge(2) C(53) C(54) -24.6(4)
S(2) Ge(2) C(53) C(58) 155.0(3)
C(53) Ge(2) S(2) Ru(2) 55.73(17)
S(2) Ge(2) C(77) C(78) -67.1(3)
S(2) Ge(2) C(77) C(82) 109.0(3)
C(77) Ge(2) S(2) Ru(2) -178.94(14)
O(2) Ge(2) C(53) C(54) 93.0(4)
O(2) Ge(2) C(53) C(58) -87.5(4)
O(2) Ge(2) C(77) C(78) 175.0(3)
O(2) Ge(2) C(77) C(82) -8.9(4)
C(53) Ge(2) C(77) C(78) 57.2(4)
C(53) Ge(2) C(77) C(82) -126.8(3)
C(77) Ge(2) C(53) C(54) -143.8(4)
C(77) Ge(2) C(53) C(58) 35.7(4)
Cl(6) Cl(4) Cl(7) Cl(5) 51(2)
Cl(6) Cl(4) Cl(7) C(105) 17.4(11)
Cl(7) Cl(4) Cl(6) C(105) -12.5(8)
Cl(6) Cl(4) C(105) Cl(3) -53.9(11)
Cl(6) Cl(4) C(105) Cl(5) -172.1(9)
Cl(6) Cl(4) C(105) Cl(7) -165.5(9)
Cl(7) Cl(4) C(105) Cl(3) 111.6(11)
Cl(7) Cl(4) C(105) Cl(5) -6.7(5)
Cl(7) Cl(4) C(105) Cl(6) 165.5(9)
C(105) Cl(4) Cl(7) Cl(5) 34(2)
Cl(7) Cl(5) C(105) Cl(3) -105.4(15)
Cl(7) Cl(5) C(105) Cl(4) 20.0(14)
Cl(7) Cl(5) C(105) Cl(6) 15.8(16)
C(105) Cl(5) Cl(7) Cl(4) -25.7(16)
Cl(4) Cl(6) C(105) Cl(3) 133.5(10)
Cl(4) Cl(6) C(105) Cl(5) 9.7(11)
Cl(4) Cl(6) C(105) Cl(7) 15.2(10)
Cl(4) Cl(7) C(105) Cl(3) -118.1(9)
Cl(4) Cl(7) C(105) Cl(5) 160.3(14)
Cl(4) Cl(7) C(105) Cl(6) -6.5(4)
Cl(5) Cl(7) C(105) Cl(3) 81.7(15)
Cl(5) Cl(7) C(105) Cl(4) -160.3(14)
Cl(5) Cl(7) C(105) Cl(6) -166.8(14)
Cl(11) Cl(9) Cl(12) Cl(10) 32(5)
Cl(11) Cl(9) Cl(12) C(106) -5(2)
Cl(12) Cl(9) Cl(11) C(106) 3.3(18)
Cl(11) Cl(9) C(106) Cl(8) 43(2)
Cl(11) Cl(9) C(106) Cl(10) 169(2)
Cl(11) Cl(9) C(106) Cl(12) 175(2)
Cl(12) Cl(9) C(106) Cl(8) -132(3)
Cl(12) Cl(9) C(106) Cl(10) -6.4(10)
Cl(12) Cl(9) C(106) Cl(11) -175(2)
C(106) Cl(9) Cl(12) Cl(10) 36(5)
Cl(12) Cl(10) C(106) Cl(8) 150(3)
Cl(12) Cl(10) C(106) Cl(9) 16(2)
Cl(12) Cl(10) C(106) Cl(11) 25(4)
C(106) Cl(10) Cl(12) Cl(9) -29(4)
Cl(9) Cl(11) C(106) Cl(8) -144(2)
Cl(9) Cl(11) C(106) Cl(10) -17(4)
Cl(9) Cl(11) C(106) Cl(12) -6(3)
Cl(9) Cl(12) C(106) Cl(8) 129(3)
Cl(9) Cl(12) C(106) Cl(10) 165(2)
Cl(9) Cl(12) C(106) Cl(11) 2.8(16)
Cl(10) Cl(12) C(106) Cl(8) -36(4)
Cl(10) Cl(12) C(106) Cl(9) -165(2)
Cl(10) Cl(12) C(106) Cl(11) -162(2)
Ru(1) P(1) C(35) C(36) -12.3(5)
Ru(1) P(1) C(35) C(40) 172.7(4)
Ru(1) P(1) C(41) C(42) 46.0(3)
Ru(1) P(1) C(41) C(46) -139.3(3)
Ru(1) P(1) C(47) C(48) 85.3(4)
Ru(1) P(1) C(47) C(52) -85.0(3)
C(35) P(1) C(41) C(42) -86.9(3)
C(35) P(1) C(41) C(46) 87.8(4)
C(41) P(1) C(35) C(36) 116.2(4)
C(41) P(1) C(35) C(40) -58.9(5)
C(35) P(1) C(47) C(48) -144.2(4)
C(35) P(1) C(47) C(52) 45.5(4)
C(47) P(1) C(35) C(36) -133.1(4)
C(47) P(1) C(35) C(40) 51.8(5)
C(41) P(1) C(47) C(48) -40.8(4)
C(41) P(1) C(47) C(52) 148.9(3)
C(47) P(1) C(41) C(42) 167.5(3)
C(47) P(1) C(41) C(46) -17.8(4)
Ru(2) P(2) C(87) C(88) -20.3(5)
Ru(2) P(2) C(87) C(92) 165.0(3)
Ru(2) P(2) C(93) C(94) 35.5(3)
Ru(2) P(2) C(93) C(98) -149.0(3)
Ru(2) P(2) C(99) C(100) 88.1(4)
Ru(2) P(2) C(99) C(104) -82.7(4)
C(87) P(2) C(93) C(94) -99.6(3)
C(87) P(2) C(93) C(98) 75.9(4)
C(93) P(2) C(87) C(88) 110.3(4)
C(93) P(2) C(87) C(92) -64.4(5)
C(87) P(2) C(99) C(100) -141.0(4)
C(87) P(2) C(99) C(104) 48.2(4)
C(99) P(2) C(87) C(88) -140.7(4)
C(99) P(2) C(87) C(92) 44.6(5)
C(93) P(2) C(99) C(100) -35.9(4)
C(93) P(2) C(99) C(104) 153.3(3)
C(99) P(2) C(93) C(94) 154.0(3)
C(99) P(2) C(93) C(98) -30.5(4)
Ge(1) C(1) C(2) C(3) 172.4(4)
Ge(1) C(1) C(2) C(7) -12.3(7)
Ge(1) C(1) C(6) C(5) -173.1(4)
Ge(1) C(1) C(6) C(16) 9.1(7)
C(2) C(1) C(6) C(5) 4.3(8)
C(2) C(1) C(6) C(16) -173.5(5)
C(6) C(1) C(2) C(3) -5.0(7)
C(6) C(1) C(2) C(7) 170.3(5)
C(1) C(2) C(3) C(4) 1.9(8)
C(1) C(2) C(7) Ru(1) 12.2(8)
C(1) C(2) C(7) C(8) -83.3(6)
C(1) C(2) C(7) C(12) 103.7(5)
C(3) C(2) C(7) Ru(1) -172.2(4)
C(3) C(2) C(7) C(8) 92.3(5)
C(3) C(2) C(7) C(12) -80.7(5)
C(7) C(2) C(3) C(4) -174.0(5)
C(2) C(3) C(4) C(5) 2.1(9)
C(3) C(4) C(5) C(6) -2.7(9)
C(4) C(5) C(6) C(1) -0.5(9)
C(4) C(5) C(6) C(16) 177.4(5)
C(1) C(6) C(16) C(17) -109.8(6)
C(1) C(6) C(16) C(21) 73.6(7)
C(5) C(6) C(16) C(17) 72.3(6)
C(5) C(6) C(16) C(21) -104.3(6)
Ru(1) C(7) C(8) C(9) 53.4(3)
Ru(1) C(7) C(8) C(13) -126.2(4)
Ru(1) C(7) C(12) C(11) -56.7(3)
Ru(1) C(7) C(12) C(15) 126.5(4)
C(2) C(7) C(8) Ru(1) 135.9(3)
C(2) C(7) C(8) C(9) -170.8(3)
C(2) C(7) C(8) C(13) 9.7(5)
C(2) C(7) C(12) Ru(1) -134.6(3)
C(2) C(7) C(12) C(11) 168.7(3)
C(2) C(7) C(12) C(15) -8.2(5)
C(8) C(7) C(12) Ru(1) 52.2(3)
C(8) C(7) C(12) C(11) -4.4(5)
C(8) C(7) C(12) C(15) 178.7(3)
C(12) C(7) C(8) Ru(1) -51.0(3)
C(12) C(7) C(8) C(9) 2.4(5)
C(12) C(7) C(8) C(13) -177.1(3)
Ru(1) C(8) C(9) C(10) 57.1(3)
C(7) C(8) C(9) Ru(1) -54.2(3)
C(7) C(8) C(9) C(10) 2.9(6)
C(13) C(8) C(9) Ru(1) 125.3(3)
C(13) C(8) C(9) C(10) -177.6(3)
Ru(1) C(9) C(10) C(11) 50.8(3)
Ru(1) C(9) C(10) C(14) -129.9(3)
C(8) C(9) C(10) Ru(1) -56.6(3)
C(8) C(9) C(10) C(11) -5.9(5)
C(8) C(9) C(10) C(14) 173.5(3)
Ru(1) C(10) C(11) C(12) 55.1(3)
C(9) C(10) C(11) Ru(1) -51.4(3)
C(9) C(10) C(11) C(12) 3.7(5)
C(14) C(10) C(11) Ru(1) 129.3(3)
C(14) C(10) C(11) C(12) -175.7(3)
Ru(1) C(11) C(12) C(7) 58.0(3)
Ru(1) C(11) C(12) C(15) -125.0(3)
C(10) C(11) C(12) Ru(1) -56.7(3)
C(10) C(11) C(12) C(7) 1.4(6)
C(10) C(11) C(12) C(15) 178.3(3)
C(6) C(16) C(17) C(18) 177.9(4)
C(6) C(16) C(17) C(22) -2.5(7)
C(6) C(16) C(21) C(20) -177.9(5)
C(6) C(16) C(21) C(24) 3.4(7)
C(17) C(16) C(21) C(20) 5.6(8)
C(17) C(16) C(21) C(24) -173.2(5)
C(21) C(16) C(17) C(18) -5.6(7)
C(21) C(16) C(17) C(22) 174.0(5)
C(16) C(17) C(18) C(19) 1.0(8)
C(22) C(17) C(18) C(19) -178.6(5)
C(17) C(18) C(19) C(20) 3.3(9)
C(17) C(18) C(19) C(23) -178.2(6)
C(18) C(19) C(20) C(21) -3.2(9)
C(23) C(19) C(20) C(21) 178.3(6)
C(19) C(20) C(21) C(16) -1.2(9)
C(19) C(20) C(21) C(24) 177.6(6)
Ge(1) C(25) C(26) C(27) -179.8(4)
Ge(1) C(25) C(26) C(31) 2.8(6)
Ge(1) C(25) C(30) C(29) -179.8(3)
Ge(1) C(25) C(30) C(33) -3.4(6)
C(26) C(25) C(30) C(29) -0.9(7)
C(26) C(25) C(30) C(33) 175.5(4)
C(30) C(25) C(26) C(27) 0.7(7)
C(30) C(25) C(26) C(31) -176.2(4)
C(25) C(26) C(27) C(28) 0.9(8)
C(25) C(26) C(31) C(32) 107.1(6)
C(27) C(26) C(31) C(32) -70.0(6)
C(31) C(26) C(27) C(28) 178.1(5)
C(26) C(27) C(28) C(29) -2.4(9)
C(27) C(28) C(29) C(30) 2.3(9)
C(28) C(29) C(30) C(25) -0.7(8)
C(28) C(29) C(30) C(33) -177.3(5)
C(25) C(30) C(33) C(34) -83.8(6)
C(29) C(30) C(33) C(34) 92.6(6)
P(1) C(35) C(36) C(37) -174.4(4)
P(1) C(35) C(40) C(39) 175.1(5)
C(36) C(35) C(40) C(39) -0.2(7)
C(40) C(35) C(36) C(37) 0.6(8)
C(35) C(36) C(37) C(38) -0.5(8)
C(36) C(37) C(38) C(39) -0.2(8)
C(37) C(38) C(39) C(40) 0.6(11)
C(38) C(39) C(40) C(35) -0.5(9)
P(1) C(41) C(42) C(43) 173.4(3)
P(1) C(41) C(46) C(45) -173.7(4)
C(42) C(41) C(46) C(45) 0.8(8)
C(46) C(41) C(42) C(43) -1.6(7)
C(41) C(42) C(43) C(44) 1.5(7)
C(42) C(43) C(44) C(45) -0.6(9)
C(43) C(44) C(45) C(46) -0.1(8)
C(44) C(45) C(46) C(41) 0.0(8)
P(1) C(47) C(48) C(49) -169.5(4)
P(1) C(47) C(52) C(51) 169.2(4)
C(48) C(47) C(52) C(51) -1.2(7)
C(52) C(47) C(48) C(49) 0.7(7)
C(47) C(48) C(49) C(50) 0.8(9)
C(48) C(49) C(50) C(51) -1.7(11)
C(49) C(50) C(51) C(52) 1.2(10)
C(50) C(51) C(52) C(47) 0.2(7)
Ge(2) C(53) C(54) C(55) 174.4(4)
Ge(2) C(53) C(54) C(59) -11.8(7)
Ge(2) C(53) C(58) C(57) -175.7(4)
Ge(2) C(53) C(58) C(68) 9.1(7)
C(54) C(53) C(58) C(57) 3.8(8)
C(54) C(53) C(58) C(68) -171.3(5)
C(58) C(53) C(54) C(55) -5.1(7)
C(58) C(53) C(54) C(59) 168.6(5)
C(53) C(54) C(55) C(56) 1.9(8)
C(53) C(54) C(59) Ru(2) 8.2(8)
C(53) C(54) C(59) C(60) -85.4(6)
C(53) C(54) C(59) C(64) 101.8(6)
C(55) C(54) C(59) Ru(2) -177.6(4)
C(55) C(54) C(59) C(60) 88.8(5)
C(55) C(54) C(59) C(64) -84.0(5)
C(59) C(54) C(55) C(56) -172.7(5)
C(54) C(55) C(56) C(57) 2.7(9)
C(55) C(56) C(57) C(58) -4.0(9)
C(56) C(57) C(58) C(53) 0.7(8)
C(56) C(57) C(58) C(68) 175.9(5)
C(53) C(58) C(68) C(69) -107.5(6)
C(53) C(58) C(68) C(73) 72.5(6)
C(57) C(58) C(68) C(69) 77.3(7)
C(57) C(58) C(68) C(73) -102.7(6)
Ru(2) C(59) C(60) C(61) 53.3(3)
Ru(2) C(59) C(60) C(65) -124.7(4)
Ru(2) C(59) C(64) C(63) -56.1(3)
Ru(2) C(59) C(64) C(67) 126.2(3)
C(54) C(59) C(60) Ru(2) 134.7(3)
C(54) C(59) C(60) C(61) -172.0(3)
C(54) C(59) C(60) C(65) 10.0(5)
C(54) C(59) C(64) Ru(2) -133.8(3)
C(54) C(59) C(64) C(63) 170.1(3)
C(54) C(59) C(64) C(67) -7.5(5)
C(60) C(59) C(64) Ru(2) 53.5(3)
C(60) C(59) C(64) C(63) -2.6(5)
C(60) C(59) C(64) C(67) 179.7(3)
C(64) C(59) C(60) Ru(2) -52.3(3)
C(64) C(59) C(60) C(61) 1.0(5)
C(64) C(59) C(60) C(65) -177.0(3)
Ru(2) C(60) C(61) C(62) 57.2(3)
C(59) C(60) C(61) Ru(2) -53.9(3)
C(59) C(60) C(61) C(62) 3.3(5)
C(65) C(60) C(61) Ru(2) 124.1(3)
C(65) C(60) C(61) C(62) -178.7(3)
Ru(2) C(61) C(62) C(63) 50.9(3)
Ru(2) C(61) C(62) C(66) -130.8(3)
C(60) C(61) C(62) Ru(2) -56.5(3)
C(60) C(61) C(62) C(63) -5.6(5)
C(60) C(61) C(62) C(66) 172.8(3)
Ru(2) C(62) C(63) C(64) 55.5(3)
C(61) C(62) C(63) Ru(2) -51.6(3)
C(61) C(62) C(63) C(64) 3.9(5)
C(66) C(62) C(63) Ru(2) 130.0(3)
C(66) C(62) C(63) C(64) -174.5(3)
Ru(2) C(63) C(64) C(59) 57.2(3)
Ru(2) C(63) C(64) C(67) -125.1(3)
C(62) C(63) C(64) Ru(2) -57.0(3)
C(62) C(63) C(64) C(59) 0.2(4)
C(62) C(63) C(64) C(67) 177.9(3)
C(58) C(68) C(69) C(70) 170.4(4)
C(58) C(68) C(69) C(74) -10.8(7)
C(58) C(68) C(73) C(72) -171.2(4)
C(58) C(68) C(73) C(76) 12.9(7)
C(69) C(68) C(73) C(72) 8.9(7)
C(69) C(68) C(73) C(76) -167.1(5)
C(73) C(68) C(69) C(70) -9.6(7)
C(73) C(68) C(69) C(74) 169.2(5)
C(68) C(69) C(70) C(71) 2.3(8)
C(74) C(69) C(70) C(71) -176.6(5)
C(69) C(70) C(71) C(72) 5.6(9)
C(69) C(70) C(71) C(75) -174.7(5)
C(70) C(71) C(72) C(73) -6.3(8)
C(75) C(71) C(72) C(73) 174.0(5)
C(71) C(72) C(73) C(68) -0.8(8)
C(71) C(72) C(73) C(76) 175.3(5)
Ge(2) C(77) C(78) C(79) -179.4(4)
Ge(2) C(77) C(78) C(83) 1.9(6)
Ge(2) C(77) C(82) C(81) -179.0(3)
Ge(2) C(77) C(82) C(85) -2.6(6)
C(78) C(77) C(82) C(81) -3.0(7)
C(78) C(77) C(82) C(85) 173.4(4)
C(82) C(77) C(78) C(79) 4.5(7)
C(82) C(77) C(78) C(83) -174.3(4)
C(77) C(78) C(79) C(80) -2.7(8)
C(77) C(78) C(83) C(84) 107.3(6)
C(79) C(78) C(83) C(84) -71.5(6)
C(83) C(78) C(79) C(80) 176.2(5)
C(78) C(79) C(80) C(81) -0.8(9)
C(79) C(80) C(81) C(82) 2.4(9)
C(80) C(81) C(82) C(77) -0.5(8)
C(80) C(81) C(82) C(85) -177.2(5)
C(77) C(82) C(85) C(86) -80.8(6)
C(81) C(82) C(85) C(86) 95.6(6)
P(2) C(87) C(88) C(89) -175.8(4)
P(2) C(87) C(92) C(91) 175.2(4)
C(88) C(87) C(92) C(91) 0.4(8)
C(92) C(87) C(88) C(89) -1.2(8)
C(87) C(88) C(89) C(90) 1.3(9)
C(88) C(89) C(90) C(91) -0.5(9)
C(89) C(90) C(91) C(92) -0.3(8)
C(90) C(91) C(92) C(87) 0.4(8)
P(2) C(93) C(94) C(95) 175.6(3)
P(2) C(93) C(98) C(97) -177.1(4)
C(94) C(93) C(98) C(97) -1.6(7)
C(98) C(93) C(94) C(95) -0.2(5)
C(93) C(94) C(95) C(96) 1.4(6)
C(94) C(95) C(96) C(97) -0.9(7)
C(95) C(96) C(97) C(98) -0.9(8)
C(96) C(97) C(98) C(93) 2.2(8)
P(2) C(99) C(100) C(101) -170.6(4)
P(2) C(99) C(104) C(103) 169.7(4)
C(100) C(99) C(104) C(103) -1.3(7)
C(104) C(99) C(100) C(101) 0.1(5)
C(99) C(100) C(101) C(102) 0.3(7)
C(100) C(101) C(102) C(103) 0.6(10)
C(101) C(102) C(103) C(104) -1.8(10)
C(102) C(103) C(104) C(99) 2.1(8)
